data_4117064
loop_
_publ_author_name
'Yoshihito Hayashi'
'Frank M\"uller'
'Yin Lin'
'Susie M. Miller'
'Oren P. Anderson'
'Richard G. Finke'

_publ_contact_author
;
Dr Richard G. Finke
Department of Chemistry
Colorado State University
Fort Collins, CO 80523
U. S. A.
;
_publ_contact_author_email rfinke@lamar.colostate.edu
_publ_contact_author_fax 907(491)1801
_publ_contact_author_phone 907(491)2475
_publ_section_title
;
 2CH3CN@(n-Bu4N)2[{Ir(1,5-COD)}6W4O16].2CH3CN: A Hybrid
 Inorganic-Organometallic, Flexible Cavity Host, Acetonitrile-Guest
 Complex Composed of a [W4O4]n+ Tetratungstate Cube and Six
 Polyoxoanion-Supported (1,5-COD)Ir+ Organometallic Groups
;
_journal_name_full 'Journal of the American Chemical Society'
_journal_page_first 11401
_journal_page_last 11407
_journal_paper_doi 10.1021/ja970336h
_journal_volume 119
_journal_year 1997
_chemical_compound_source synthetic
_chemical_formula_analytical '[(n-Bu4N)2[{Ir(1,5-COD)}6W4O16] 4CH3CN]'
_chemical_formula_moiety 'C80 H144 Ir6 N2 O16 W4,4(C2 H3 N)'
_chemical_formula_structural
;
[2CH3CN<(n-Bu4N)2[{Ir(1,5-COD)}6W4O16] 2CH3CN]
;
_chemical_formula_sum 'C88 H156 Ir6 N6 O16 W4'
_chemical_formula_weight 3442.79
_chemical_name_common
;
[(Bis-(tetrra-n-butylammonium))-hexa((\h4-1,5-cyclooctadienyl)iridium)-
tetratungstate 4-acetonitrile solvate]
;
_space_group_IT_number 14
_symmetry_cell_setting monoclinic
_symmetry_space_group_name_Hall '-P 2yn'
_symmetry_space_group_name_H-M 'P 1 21/n 1'
_atom_sites_solution_hydrogens geom
_atom_sites_solution_primary direct
_atom_sites_solution_secondary difmap
_audit_creation_method 'SHELXTL, V. 5.0.3.'
_cell_angle_alpha 90.00
_cell_angle_beta 93.5450(10)
_cell_angle_gamma 90.00
_cell_formula_units_Z 8
_cell_length_a 24.8856(6)
_cell_length_b 18.6662(5)
_cell_length_c 45.7427(12)
_cell_measurement_reflns_used 148
_cell_measurement_temperature 159(2)
_cell_measurement_theta_max 23.22
_cell_measurement_theta_min 1.36
_cell_volume 21207.7(9)
_computing_cell_refinement 'SIEMENS SAINT'
_computing_data_collection 'SIEMENT SMART'
_computing_data_reduction 'SIEMENS SHELXTL'
_computing_molecular_graphics 'SIEMENS SHELXTL'
_computing_publication_material 'SIEMENS SHELXTL'
_computing_structure_refinement 'SIEMENS SHELXTL'
_computing_structure_solution 'SIEMENS SHELXTL'
_diffrn_ambient_temperature 293(2)
_diffrn_measurement_device 'Siemens SMART CCD diffractometer'
_diffrn_measurement_method SMART
_diffrn_radiation_monochromator graphite
_diffrn_radiation_source 'normal-focus sealed tube'
_diffrn_radiation_type MoK\a
_diffrn_radiation_wavelength 0.71073
_diffrn_reflns_av_R_equivalents 0.0500
_diffrn_reflns_av_sigmaI/netI 0.1012
_diffrn_reflns_limit_h_max 27
_diffrn_reflns_limit_h_min -19
_diffrn_reflns_limit_k_max 20
_diffrn_reflns_limit_k_min -13
_diffrn_reflns_limit_l_max 32
_diffrn_reflns_limit_l_min -50
_diffrn_reflns_number 42659
_diffrn_reflns_theta_max 23.22
_diffrn_reflns_theta_min 1.36
_diffrn_standards_decay_% none
_exptl_absorpt_coefficient_mu 11.873
_exptl_absorpt_correction_T_max 0.089
_exptl_absorpt_correction_T_min 0.033
_exptl_absorpt_correction_type SADABS
_exptl_crystal_colour yellow
_exptl_crystal_density_diffrn 2.157
_exptl_crystal_description pallarel-piped
_exptl_crystal_F_000 12896
_exptl_crystal_size_max 0.40
_exptl_crystal_size_mid 0.20
_exptl_crystal_size_min 0.15
_refine_diff_density_max 3.831
_refine_diff_density_min -2.484
_refine_diff_density_rms 0.266
_refine_ls_extinction_method none
_refine_ls_goodness_of_fit_all 1.048
_refine_ls_goodness_of_fit_obs 1.097
_refine_ls_hydrogen_treatment fixed
_refine_ls_matrix_type full
_refine_ls_number_parameters 1263
_refine_ls_number_reflns 27435
_refine_ls_number_restraints 61
_refine_ls_restrained_S_all 1.170
_refine_ls_restrained_S_obs 1.096
_refine_ls_R_factor_all 0.1197
_refine_ls_R_factor_obs 0.0655
_refine_ls_shift/esd_max 0.147
_refine_ls_shift/esd_mean 0.005
_refine_ls_structure_factor_coef Fsqd
_refine_ls_weighting_details 'w=1/[\s^2^(Fo^2^)+(0.0474P)^2^+484.3376P] where P=(Fo^2^+2Fc^2^)/3'
_refine_ls_weighting_scheme calc
_refine_ls_wR_factor_all 0.1811
_refine_ls_wR_factor_obs 0.1340
_reflns_number_observed 17436
_reflns_number_total 27451
_reflns_observed_criterion >2sigma(I)
_cod_data_source_file ja970336h.cif
_cod_data_source_block 2CH3CN<(Ir(COD))6W4O16
_cod_depositor_comments
;
The following automatic conversions were performed:

'_refine_ls_weighting_scheme' value 'calc
w=1/[\s^2^(Fo^2^)+(0.0474P)^2^+484.3376P] where P=(Fo^2^+2Fc^2^)/3'
was changed to 'calc'. New tag '_refine_ls_weighting_details' was
created. The value of the new tag was set to
'w=1/[\s^2^(Fo^2^)+(0.0474P)^2^+484.3376P] where P=(Fo^2^+2Fc^2^)/3'.

Automatic conversion script
Id: cif_fix_values 3143 2015-03-26 13:38:13Z robertas 
;
_cod_original_sg_symbol_H-M 'P 21/n'
_cod_database_code 4117064

loop_
_symmetry_equiv_pos_as_xyz
'x, y, z'
'-x+1/2, y+1/2, -z+1/2'
'-x, -y, -z'
'x-1/2, -y-1/2, z-1/2'

loop_
_atom_site_aniso_label
_atom_site_aniso_U_11
_atom_site_aniso_U_22
_atom_site_aniso_U_33
_atom_site_aniso_U_23
_atom_site_aniso_U_13
_atom_site_aniso_U_12
Ir1 0.0525(8) 0.0306(6) 0.0473(7) -0.0059(5) -0.0048(6) 0.0021(5)
Ir2 0.0385(6) 0.0237(5) 0.0428(6) -0.0029(4) 0.0138(5) -0.0019(4)
Ir3 0.0458(7) 0.0307(5) 0.0428(6) 0.0043(5) 0.0090(6) -0.0019(5)
Ir5 0.0360(7) 0.0351(6) 0.0438(6) 0.0040(5) 0.0006(5) -0.0026(5)
Ir6 0.0387(7) 0.0335(6) 0.0427(6) -0.0083(5) 0.0080(5) -0.0002(5)
W1 0.0295(6) 0.0287(5) 0.0421(6) -0.0017(5) 0.0054(5) -0.0015(4)
W2 0.0326(6) 0.0240(5) 0.0375(6) -0.0006(4) 0.0065(5) -0.0012(4)
W3 0.0279(6) 0.0230(5) 0.0390(6) -0.0020(4) 0.0052(5) -0.0007(4)
W4 0.0349(6) 0.0309(5) 0.0376(6) -0.0018(5) 0.0082(5) -0.0022(5)
O1 0.063(12) 0.012(8) 0.039(10) 0.002(7) 0.024(9) -0.012(7)
O2 0.013(8) 0.037(9) 0.047(10) -0.001(8) 0.010(8) 0.003(7)
O3 0.033(10) 0.031(9) 0.042(10) -0.005(7) 0.018(9) -0.002(7)
O4 0.032(10) 0.033(9) 0.028(8) 0.013(7) 0.012(8) 0.005(7)
O5 0.023(10) 0.042(10) 0.051(11) 0.014(8) -0.004(9) -0.005(7)
O6 0.073(13) 0.016(8) 0.043(10) 0.002(7) 0.019(10) -0.007(8)
O7 0.039(11) 0.014(8) 0.047(10) -0.005(7) 0.020(9) -0.006(7)
O8 0.022(9) 0.015(8) 0.058(11) -0.008(7) 0.015(9) -0.004(6)
O9 0.025(10) 0.042(9) 0.028(9) -0.003(7) -0.001(8) -0.012(7)
O10 0.029(10) 0.026(9) 0.052(11) -0.004(8) -0.001(9) 0.001(7)
O11 0.031(10) 0.039(10) 0.046(10) -0.001(8) 0.010(8) 0.005(8)
O12 0.039(11) 0.046(10) 0.045(10) -0.007(8) 0.001(9) -0.012(8)
O13 0.040(11) 0.028(9) 0.050(11) 0.019(8) 0.015(9) -0.001(7)
O14 0.024(10) 0.032(9) 0.055(11) 0.006(8) 0.004(9) -0.006(7)
O15 0.034(10) 0.030(9) 0.034(9) 0.000(7) 0.007(8) -0.005(7)
O16 0.039(11) 0.018(8) 0.051(11) -0.001(7) 0.009(9) 0.000(7)
Ir4 0.0299(8) 0.0555(12) 0.0490(9) 0.0015(7) 0.0136(7) -0.0021(6)
Ir4' 0.035(4) 0.068(7) 0.062(5) -0.013(4) 0.009(4) 0.000(3)
W5 0.0351(6) 0.0248(5) 0.0395(6) -0.0002(4) 0.0130(5) 0.0007(4)
W6 0.0401(7) 0.0261(5) 0.0423(6) 0.0000(4) 0.0183(6) -0.0012(5)
W7 0.0365(7) 0.0260(5) 0.0438(6) 0.0006(4) 0.0186(6) 0.0007(4)
W8 0.0326(6) 0.0309(5) 0.0434(6) 0.0001(5) 0.0141(5) -0.0013(5)
Ir7 0.0477(7) 0.0258(5) 0.0537(7) 0.0037(5) 0.0179(6) 0.0053(5)
Ir8 0.0428(6) 0.0298(5) 0.0428(6) -0.0005(4) 0.0209(5) -0.0014(5)
Ir9 0.0621(8) 0.0350(6) 0.0515(7) -0.0065(5) 0.0206(7) -0.0134(5)
Ir10 0.0344(6) 0.0313(5) 0.0400(6) -0.0004(4) 0.0140(5) -0.0020(4)
Ir11 0.0378(7) 0.0254(5) 0.0481(6) -0.0036(4) 0.0123(6) -0.0004(4)
Ir12 0.0452(7) 0.0380(6) 0.0532(7) 0.0057(5) 0.0114(6) 0.0079(5)
O17 0.014(9) 0.028(8) 0.023(8) 0.001(6) 0.001(7) -0.002(6)
O18 0.031(9) 0.022(8) 0.031(8) -0.007(7) 0.001(8) -0.009(7)
O19 0.035(10) 0.034(9) 0.016(8) -0.001(6) 0.005(8) 0.002(7)
O20 0.038(11) 0.062(11) 0.029(9) -0.009(8) 0.010(8) -0.012(9)
O21 0.059(12) 0.020(9) 0.045(10) -0.005(7) 0.012(10) 0.008(8)
O22 0.042(11) 0.023(9) 0.055(11) 0.000(8) -0.003(10) 0.010(8)
O23 0.056(12) 0.019(8) 0.051(11) 0.006(7) 0.016(10) 0.014(8)
O24 0.029(10) 0.017(8) 0.058(11) -0.004(7) 0.006(9) 0.008(7)
O25 0.033(11) 0.052(11) 0.039(10) 0.007(8) 0.020(9) 0.001(8)
O26 0.038(11) 0.024(9) 0.047(10) -0.004(7) 0.000(9) 0.008(7)
O27 0.018(9) 0.024(8) 0.033(9) 0.000(7) -0.014(7) -0.005(6)
O28 0.041(10) 0.026(9) 0.043(9) -0.001(7) 0.013(9) -0.007(7)
O29 0.025(10) 0.028(9) 0.046(10) -0.004(7) 0.008(9) 0.001(7)
O30 0.027(10) 0.036(9) 0.036(9) 0.003(7) 0.016(8) -0.002(7)
O31 0.028(10) 0.049(10) 0.048(11) 0.005(8) 0.025(9) 0.005(8)
O32 0.034(11) 0.033(9) 0.065(12) -0.006(8) 0.017(10) 0.005(8)

loop_
_atom_site_label
_atom_site_type_symbol
_atom_site_fract_x
_atom_site_fract_y
_atom_site_fract_z
_atom_site_U_iso_or_equiv
_atom_site_thermal_displace_type
_atom_site_occupancy
_atom_site_calc_flag
_atom_site_refinement_flags
_atom_site_disorder_group
Ir1 Ir 0.15053(5) 0.34331(5) 0.31331(2) 0.0438(3) Uani 1 d . .
Ir2 Ir 0.35767(4) 0.49639(5) 0.32981(2) 0.0345(3) Uani 1 d . .
Ir3 Ir 0.25152(4) 0.30819(5) 0.43744(2) 0.0395(3) Uani 1 d . .
Ir5 Ir 0.16249(4) 0.66313(5) 0.31718(2) 0.0384(3) Uani 1 d . .
Ir6 Ir 0.26496(4) 0.66436(5) 0.44579(2) 0.0381(3) Uani 1 d . .
W1 W 0.14108(4) 0.50176(5) 0.35980(2) 0.0333(3) Uani 1 d . .
W2 W 0.25339(4) 0.40729(5) 0.36872(2) 0.0312(3) Uani 1 d . .
W3 W 0.25812(4) 0.58466(5) 0.37229(2) 0.0298(3) Uani 1 d . .
W4 W 0.20585(4) 0.49192(5) 0.42510(2) 0.0342(3) Uani 1 d . .
O1 O 0.1818(7) 0.4290(7) 0.3883(3) 0.037(4) Uani 1 d . .
O2 O 0.2211(5) 0.5012(8) 0.3478(3) 0.032(4) Uani 1 d . .
O3 O 0.1850(6) 0.5637(7) 0.3913(3) 0.035(4) Uani 1 d . .
O4 O 0.2713(6) 0.4913(7) 0.3980(3) 0.031(4) Uani 1 d . .
O5 O 0.1239(6) 0.4319(8) 0.3344(4) 0.039(4) Uani 1 d . .
O6 O 0.2164(7) 0.3537(7) 0.3416(3) 0.043(5) Uani 1 d . .
O7 O 0.3163(6) 0.4212(7) 0.3520(3) 0.033(4) Uani 1 d . .
O8 O 0.3213(6) 0.5699(7) 0.3549(3) 0.031(4) Uani 1 d . .
O9 O 0.2711(6) 0.3427(8) 0.3964(3) 0.032(4) Uani 1 d . .
O10 O 0.2331(6) 0.4130(7) 0.4437(4) 0.036(4) Uani 1 d . .
O11 O 0.0842(6) 0.4988(8) 0.3825(3) 0.038(4) Uani 1 d . .
O12 O 0.1363(6) 0.4936(8) 0.4365(3) 0.043(4) Uani 1 d . .
O13 O 0.1277(6) 0.5802(8) 0.3378(3) 0.039(4) Uani 1 d . .
O14 O 0.2248(6) 0.6477(8) 0.3471(4) 0.037(4) Uani 1 d . .
O15 O 0.2361(6) 0.5622(7) 0.4470(3) 0.032(4) Uani 1 d . .
O16 O 0.2791(6) 0.6406(7) 0.4031(3) 0.036(4) Uani 1 d . .
C1 C 0.1873(15) 0.2802(17) 0.2831(7) 0.081(10) Uiso 1 d . .
H1 H 0.2266(15) 0.2848(17) 0.2856(7) 0.097 Uiso 1 calc R .
C2 C 0.1689(14) 0.2393(18) 0.3043(8) 0.083(10) Uiso 1 d . .
H2 H 0.1983(14) 0.2215(18) 0.3175(8) 0.099 Uiso 1 calc R .
C3 C 0.1199(16) 0.1877(22) 0.3034(10) 0.118(15) Uiso 1 d . .
H3A H 0.1143(16) 0.1709(22) 0.3231(10) 0.141 Uiso 1 calc R .
H3B H 0.1272(16) 0.1464(22) 0.2914(10) 0.141 Uiso 1 calc R .
C4 C 0.0663(15) 0.2272(19) 0.2903(9) 0.102(13) Uiso 1 d . .
H4A H 0.0613(15) 0.2190(19) 0.2693(9) 0.123 Uiso 1 calc R .
H4B H 0.0350(15) 0.2094(19) 0.2996(9) 0.123 Uiso 1 calc R .
C5 C 0.0749(12) 0.3102(15) 0.2969(6) 0.061(8) Uiso 1 d . .
H5 H 0.0455(12) 0.3315(15) 0.3073(6) 0.074 Uiso 1 calc R .
C6 C 0.0965(12) 0.3557(16) 0.2785(6) 0.059(8) Uiso 1 d . .
H6 H 0.0790(12) 0.4027(16) 0.2789(6) 0.071 Uiso 1 calc R .
C7 C 0.1178(14) 0.3409(19) 0.2486(8) 0.087(11) Uiso 1 d . .
H7A H 0.1279(14) 0.3858(19) 0.2397(8) 0.105 Uiso 1 calc R .
H7B H 0.0896(14) 0.3190(19) 0.2359(8) 0.105 Uiso 1 calc R .
C8 C 0.1682(17) 0.2895(22) 0.2515(9) 0.111(14) Uiso 1 d . .
H8A H 0.1587(17) 0.2431(22) 0.2430(9) 0.133 Uiso 1 calc R .
H8B H 0.1971(17) 0.3093(22) 0.2407(9) 0.133 Uiso 1 calc R .
C9 C 0.3747(10) 0.5761(13) 0.2992(5) 0.040(6) Uiso 1 d . .
H9 H 0.3562(10) 0.6216(13) 0.3022(5) 0.048 Uiso 1 calc R .
C10 C 0.4192(10) 0.5634(12) 0.3197(5) 0.036(6) Uiso 1 d . .
H10 H 0.4263(10) 0.6024(12) 0.3338(5) 0.043 Uiso 1 calc R .
C11 C 0.4702(10) 0.5258(12) 0.3101(5) 0.040(6) Uiso 1 d . .
H11A H 0.4735(10) 0.5339(12) 0.2893(5) 0.048 Uiso 1 calc R .
H11B H 0.5016(10) 0.5465(12) 0.3205(5) 0.048 Uiso 1 calc R .
C12 C 0.4691(11) 0.4462(13) 0.3159(6) 0.052(7) Uiso 1 d . .
H12A H 0.4875(11) 0.4361(13) 0.3347(6) 0.062 Uiso 1 calc R .
H12B H 0.4878(11) 0.4212(13) 0.3009(6) 0.062 Uiso 1 calc R .
C13 C 0.4106(9) 0.4192(12) 0.3157(5) 0.031(6) Uiso 1 d . .
H13 H 0.4076(9) 0.3735(12) 0.3260(5) 0.037 Uiso 1 calc R .
C14 C 0.3707(9) 0.4290(11) 0.2948(5) 0.029(5) Uiso 1 d . .
H14 H 0.3453(9) 0.3890(11) 0.2924(5) 0.035 Uiso 1 calc R .
C15 C 0.3819(12) 0.4683(14) 0.2663(6) 0.059(8) Uiso 1 d . .
H15A H 0.3600(12) 0.4474(14) 0.2503(6) 0.071 Uiso 1 calc R .
H15B H 0.4194(12) 0.4618(14) 0.2623(6) 0.071 Uiso 1 calc R .
C16 C 0.3695(12) 0.5498(14) 0.2680(6) 0.060(8) Uiso 1 d . .
H16A H 0.3943(12) 0.5761(14) 0.2565(6) 0.072 Uiso 1 calc R .
H16B H 0.3333(12) 0.5588(14) 0.2598(6) 0.072 Uiso 1 calc R .
C17 C 0.2054(10) 0.2755(13) 0.4725(5) 0.041(6) Uiso 1 d . .
H17 H 0.1807(10) 0.3122(13) 0.4792(5) 0.049 Uiso 1 calc R .
C18 C 0.2576(11) 0.2846(14) 0.4826(6) 0.048(7) Uiso 1 d . .
H18 H 0.2637(11) 0.3267(14) 0.4951(6) 0.057 Uiso 1 calc R .
C19 C 0.2954(11) 0.2231(14) 0.4901(6) 0.054(7) Uiso 1 d . .
H19A H 0.3193(11) 0.2369(14) 0.5067(6) 0.064 Uiso 1 calc R .
H19B H 0.2744(11) 0.1825(14) 0.4960(6) 0.064 Uiso 1 calc R .
C20 C 0.3284(11) 0.2003(14) 0.4658(6) 0.053(7) Uiso 1 d . .
H20A H 0.3360(11) 0.1494(14) 0.4675(6) 0.063 Uiso 1 calc R .
H20B H 0.3624(11) 0.2258(14) 0.4671(6) 0.063 Uiso 1 calc R .
C21 C 0.2978(10) 0.2161(12) 0.4361(5) 0.037(6) Uiso 1 d . .
H21 H 0.3217(10) 0.2164(12) 0.4199(5) 0.045 Uiso 1 calc R .
C22 C 0.2445(10) 0.2003(12) 0.4270(5) 0.038(6) Uiso 1 d . .
H22 H 0.2385(10) 0.1902(12) 0.4060(5) 0.045 Uiso 1 calc R .
C23 C 0.2101(11) 0.1558(14) 0.4468(6) 0.049(7) Uiso 1 d . .
H23A H 0.1847(11) 0.1274(14) 0.4347(6) 0.059 Uiso 1 calc R .
H23B H 0.2331(11) 0.1231(14) 0.4583(6) 0.059 Uiso 1 calc R .
C24 C 0.1798(12) 0.2024(14) 0.4670(6) 0.060(8) Uiso 1 d . .
H24A H 0.1777(12) 0.1779(14) 0.4856(6) 0.072 Uiso 1 calc R .
H24B H 0.1434(12) 0.2091(14) 0.4586(6) 0.072 Uiso 1 calc R .
Ir4 Ir 0.06119(5) 0.46468(8) 0.42170(3) 0.0444(6) Uani 0.820(4) d PDU 1
C25 C 0.0518(15) 0.4101(18) 0.4602(7) 0.059(9) Uiso 0.820(4) d PDU 1
H25 H 0.0854(15) 0.4072(18) 0.4725(7) 0.071 Uiso 0.820(4) calc PR 1
C26 C 0.0286(14) 0.4704(19) 0.4624(8) 0.065(10) Uiso 0.820(4) d PDU 1
H26 H 0.0481(14) 0.5032(19) 0.4760(8) 0.079 Uiso 0.820(4) calc PR 1
C27 C -0.0326(15) 0.4793(20) 0.4618(8) 0.075(11) Uiso 0.820(4) d PDU 1
H27A H -0.0486(15) 0.4371(20) 0.4700(8) 0.090 Uiso 0.820(4) calc PR 1
H27B H -0.0415(15) 0.5203(20) 0.4736(8) 0.090 Uiso 0.820(4) calc PR 1
C28 C -0.0551(13) 0.4901(18) 0.4304(7) 0.060(9) Uiso 0.820(4) d PDU 1
H28A H -0.0886(13) 0.4637(18) 0.4278(7) 0.071 Uiso 0.820(4) calc PR 1
H28B H -0.0636(13) 0.5405(18) 0.4277(7) 0.071 Uiso 0.820(4) calc PR 1
C29 C -0.0197(12) 0.4679(16) 0.4068(7) 0.049(8) Uiso 0.820(4) d PDU 1
H29 H -0.0273(12) 0.4908(16) 0.3877(7) 0.058 Uiso 0.820(4) calc PR 1
C30 C -0.0004(14) 0.3947(18) 0.4060(8) 0.064(10) Uiso 0.820(4) d PDU 1
H30 H 0.0044(14) 0.3772(18) 0.3861(8) 0.077 Uiso 0.820(4) calc PR 1
C31 C -0.0106(15) 0.3352(19) 0.4277(8) 0.064(10) Uiso 0.820(4) d PDU 1
H31A H -0.0458(15) 0.3419(19) 0.4352(8) 0.077 Uiso 0.820(4) calc PR 1
H31B H -0.0106(15) 0.2895(19) 0.4176(8) 0.077 Uiso 0.820(4) calc PR 1
C32 C 0.0290(16) 0.3340(20) 0.4515(9) 0.081(12) Uiso 0.820(4) d PDU 1
H32A H 0.0586(16) 0.3036(20) 0.4463(9) 0.098 Uiso 0.820(4) calc PR 1
H32B H 0.0133(16) 0.3128(20) 0.4683(9) 0.098 Uiso 0.820(4) calc PR 1
Ir4' Ir 0.0684(3) 0.5301(4) 0.4230(2) 0.055(3) Uani 0.180(4) d PDU 2
C25' C 0.0762(28) 0.5757(36) 0.4645(11) 0.056(30) Uiso 0.180(4) d PDU 2
C26' C 0.0473(29) 0.5195(35) 0.4663(10) 0.079(28) Uiso 0.180(4) d PDU 2
C27' C -0.0131(32) 0.5223(59) 0.4707(17) 0.061(24) Uiso 0.180(4) d PDU 2
C28' C -0.0445(19) 0.5227(50) 0.4412(20) 0.042(22) Uiso 0.180(4) d PDU 2
C29' C -0.0141(17) 0.5449(38) 0.4155(15) 0.055(23) Uiso 0.180(4) d PDU 2
C30' C 0.0123(26) 0.6148(32) 0.4162(15) 0.067(32) Uiso 0.180(4) d PDU 2
C31' C 0.0137(37) 0.6676(34) 0.4419(21) 0.064(31) Uiso 0.180(4) d PDU 2
C32' C 0.0596(34) 0.6568(32) 0.4613(17) 0.021(23) Uiso 0.180(4) d PDU 2
C33 C 0.1143(11) 0.6502(15) 0.2797(6) 0.054(7) Uiso 1 d . .
H33 H 0.0954(11) 0.6042(15) 0.2787(6) 0.065 Uiso 1 calc R .
C34 C 0.0901(11) 0.6996(14) 0.2956(6) 0.053(7) Uiso 1 d . .
H34 H 0.0577(11) 0.6819(14) 0.3044(6) 0.064 Uiso 1 calc R .
C35 C 0.0889(14) 0.7804(17) 0.2893(8) 0.082(10) Uiso 1 d . .
H35A H 0.0594(14) 0.8021(17) 0.2990(8) 0.098 Uiso 1 calc R .
H35B H 0.0823(14) 0.7880(17) 0.2684(8) 0.098 Uiso 1 calc R .
C36 C 0.1422(15) 0.8177(19) 0.2998(9) 0.098(12) Uiso 1 d . .
H36A H 0.1526(15) 0.8504(19) 0.2846(9) 0.117 Uiso 1 calc R .
H36B H 0.1361(15) 0.8460(19) 0.3171(9) 0.117 Uiso 1 calc R .
C37 C 0.1882(13) 0.7666(16) 0.3070(7) 0.068(9) Uiso 1 d . .
H37 H 0.2137(13) 0.7858(16) 0.3222(7) 0.081 Uiso 1 calc R .
C38 C 0.2110(13) 0.7203(15) 0.2903(6) 0.062(8) Uiso 1 d . .
H38 H 0.2494(13) 0.7140(15) 0.2956(6) 0.074 Uiso 1 calc R .
C39 C 0.1969(15) 0.7091(20) 0.2578(8) 0.099(12) Uiso 1 d . .
H39A H 0.2263(15) 0.6839(20) 0.2493(8) 0.119 Uiso 1 calc R .
H39B H 0.1932(15) 0.7555(20) 0.2483(8) 0.119 Uiso 1 calc R .
C40 C 0.1452(14) 0.6670(19) 0.2517(8) 0.087(11) Uiso 1 d . .
H40A H 0.1538(14) 0.6221(19) 0.2423(8) 0.105 Uiso 1 calc R .
H40B H 0.1217(14) 0.6939(19) 0.2380(8) 0.105 Uiso 1 calc R .
C41 C 0.2820(11) 0.6713(14) 0.4912(6) 0.047(7) Uiso 1 d . .
H41 H 0.2857(11) 0.6249(14) 0.5012(6) 0.056 Uiso 1 calc R .
C42 C 0.2321(12) 0.6926(15) 0.4857(6) 0.060(8) Uiso 1 d . .
H42 H 0.2058(12) 0.6575(15) 0.4919(6) 0.072 Uiso 1 calc R .
C43 C 0.2099(14) 0.7694(17) 0.4853(7) 0.081(10) Uiso 1 d . .
H43A H 0.1709(14) 0.7673(17) 0.4845(7) 0.097 Uiso 1 calc R .
H43B H 0.2219(14) 0.7931(17) 0.5034(7) 0.097 Uiso 1 calc R .
C44 C 0.2257(13) 0.8111(17) 0.4614(7) 0.078(10) Uiso 1 d . .
H44A H 0.2446(13) 0.8532(17) 0.4691(7) 0.094 Uiso 1 calc R .
H44B H 0.1936(13) 0.8276(17) 0.4503(7) 0.094 Uiso 1 calc R .
C45 C 0.2612(10) 0.7736(13) 0.4406(6) 0.045(7) Uiso 1 d . .
H45 H 0.2528(10) 0.7875(13) 0.4202(6) 0.054 Uiso 1 calc R .
C46 C 0.3167(11) 0.7547(13) 0.4460(6) 0.050(7) Uiso 1 d . .
H46 H 0.3385(11) 0.7586(13) 0.4289(6) 0.060 Uiso 1 calc R .
C47 C 0.3467(15) 0.7651(19) 0.4748(8) 0.090(11) Uiso 1 d . .
H47A H 0.3839(15) 0.7519(19) 0.4727(8) 0.108 Uiso 1 calc R .
H47B H 0.3461(15) 0.8158(19) 0.4795(8) 0.108 Uiso 1 calc R .
C48 C 0.3272(15) 0.7254(19) 0.4996(8) 0.091(11) Uiso 1 d . .
H48A H 0.3140(15) 0.7593(19) 0.5135(8) 0.109 Uiso 1 calc R .
H48B H 0.3573(15) 0.6998(19) 0.5093(8) 0.109 Uiso 1 calc R .
N201 N 0.2432(13) 0.4616(16) 0.2260(7) 0.100(10) Uiso 1 d . .
C201 C 0.2326(14) 0.4780(18) 0.2505(8) 0.083(10) Uiso 1 d . .
C202 C 0.2278(11) 0.4918(14) 0.2807(6) 0.054(7) Uiso 1 d . .
H20C H 0.2100 0.4523 0.2894 0.100 Uiso 1 calc . .
H20D H 0.2072 0.5348 0.2829 0.100 Uiso 1 calc . .
H20E H 0.2630 0.4978 0.2902 0.100 Uiso 1 calc . .
N202 N 0.0755(14) 0.1605(18) 0.3958(7) 0.110(11) Uiso 1 d . .
C203 C 0.0964(15) 0.2135(20) 0.3920(8) 0.084(11) Uiso 1 d . .
C204 C 0.1233(14) 0.2840(18) 0.3897(8) 0.083(10) Uiso 1 d . .
H20F H 0.0979 0.3185 0.3817 0.100 Uiso 1 calc . .
H20G H 0.1526 0.2798 0.3771 0.100 Uiso 1 calc . .
H20H H 0.1368 0.2993 0.4088 0.100 Uiso 1 calc . .
W5 W 0.37088(4) 1.01466(5) 0.65242(2) 0.0327(3) Uani 1 d . .
W6 W 0.26541(4) 0.92413(5) 0.67231(2) 0.0355(3) Uani 1 d . .
W7 W 0.26207(4) 1.10184(5) 0.67020(2) 0.0348(3) Uani 1 d . .
W8 W 0.26086(4) 1.00910(5) 0.60829(2) 0.0352(3) Uani 1 d . .
Ir7 Ir 0.39730(4) 0.83966(5) 0.68483(2) 0.0418(3) Uani 1 d . .
Ir8 Ir 0.17846(4) 1.01406(5) 0.72270(2) 0.0377(3) Uani 1 d . .
Ir9 Ir 0.21902(5) 0.82379(5) 0.60854(2) 0.0488(3) Uani 1 d . .
Ir10 Ir 0.39024(4) 1.00958(5) 0.57351(2) 0.0348(3) Uani 1 d . .
Ir11 Ir 0.38947(4) 1.19591(5) 0.67981(2) 0.0367(3) Uani 1 d . .
Ir12 Ir 0.20804(5) 1.19015(5) 0.60432(2) 0.0451(3) Uani 1 d . .
O17 O 0.3119(5) 0.9444(7) 0.6364(3) 0.021(3) Uani 1 d . .
O18 O 0.3126(6) 1.0157(7) 0.6834(3) 0.028(4) Uani 1 d . .
O19 O 0.3098(6) 1.0802(7) 0.6348(3) 0.028(4) Uani 1 d . .
O20 O 0.2271(6) 1.0084(9) 0.6488(3) 0.043(4) Uani 1 d . .
O21 O 0.4055(7) 0.9425(7) 0.6719(3) 0.041(5) Uani 1 d . .
O22 O 0.3193(6) 0.8678(8) 0.6886(4) 0.040(4) Uani 1 d . .
O23 O 0.2239(7) 0.9391(7) 0.7031(4) 0.041(5) Uani 1 d . .
O24 O 0.2205(6) 1.0883(7) 0.7006(4) 0.034(4) Uani 1 d . .
O25 O 0.2255(6) 0.8615(8) 0.6505(3) 0.041(4) Uani 1 d . .
O26 O 0.2209(6) 0.9314(7) 0.5976(3) 0.036(4) Uani 1 d . .
O27 O 0.4034(5) 1.0153(7) 0.6184(3) 0.026(3) Uani 1 d . .
O28 O 0.3097(6) 1.0101(7) 0.5809(3) 0.036(4) Uani 1 d . .
O29 O 0.4028(6) 1.0918(7) 0.6697(3) 0.033(4) Uani 1 d . .
O30 O 0.3127(6) 1.1621(8) 0.6853(3) 0.032(4) Uani 1 d . .
O31 O 0.2185(6) 1.0826(8) 0.5953(4) 0.041(5) Uani 1 d . .
O32 O 0.2209(6) 1.1588(8) 0.6474(4) 0.043(5) Uani 1 d . .
C49 C 0.3942(11) 0.7461(13) 0.7108(6) 0.046(7) Uiso 1 d . .
H49 H 0.3649(11) 0.7453(13) 0.7241(6) 0.056 Uiso 1 calc R .
C50 C 0.3790(11) 0.7309(13) 0.6826(5) 0.042(6) Uiso 1 d . .
H50 H 0.3402(11) 0.7219(13) 0.6797(5) 0.051 Uiso 1 calc R .
C51 C 0.4116(11) 0.6913(14) 0.6606(6) 0.057(8) Uiso 1 d . .
H51A H 0.4146(11) 0.6412(14) 0.6661(6) 0.068 Uiso 1 calc R .
H51B H 0.3928(11) 0.6938(14) 0.6414(6) 0.068 Uiso 1 calc R .
C52 C 0.4673(12) 0.7229(14) 0.6590(7) 0.061(8) Uiso 1 d . .
H52A H 0.4795(12) 0.7162(14) 0.6395(7) 0.074 Uiso 1 calc R .
H52B H 0.4922(12) 0.6979(14) 0.6727(7) 0.074 Uiso 1 calc R .
C53 C 0.4676(10) 0.8040(12) 0.6666(5) 0.039(6) Uiso 1 d . .
H53 H 0.4804(10) 0.8351(12) 0.6512(5) 0.046 Uiso 1 calc R .
C54 C 0.4795(12) 0.8283(15) 0.6946(6) 0.056(8) Uiso 1 d . .
H54 H 0.4989(12) 0.8740(15) 0.6953(6) 0.068 Uiso 1 calc R .
C55 C 0.4933(13) 0.7811(17) 0.7205(7) 0.077(10) Uiso 1 d . .
H55A H 0.4982(13) 0.8105(17) 0.7380(7) 0.092 Uiso 1 calc R .
H55B H 0.5270(13) 0.7567(17) 0.7177(7) 0.092 Uiso 1 calc R .
C56 C 0.4492(12) 0.7255(16) 0.7248(7) 0.071(9) Uiso 1 d . .
H56A H 0.4601(12) 0.6802(16) 0.7166(7) 0.085 Uiso 1 calc R .
H56B H 0.4460(12) 0.7184(16) 0.7457(7) 0.085 Uiso 1 calc R .
C57 C 0.1572(11) 1.0897(14) 0.7534(6) 0.049(7) Uiso 1 d . .
H57 H 0.1788(11) 1.1335(14) 0.7529(6) 0.059 Uiso 1 calc R .
C58 C 0.1170(11) 1.0867(14) 0.7310(6) 0.052(7) Uiso 1 d . .
H58 H 0.1160(11) 1.1288(14) 0.7182(6) 0.062 Uiso 1 calc R .
C59 C 0.0594(12) 1.0489(15) 0.7333(7) 0.061(8) Uiso 1 d . .
H59A H 0.0471(12) 1.0563(15) 0.7528(7) 0.073 Uiso 1 calc R .
H59B H 0.0334(12) 1.0708(15) 0.7194(7) 0.073 Uiso 1 calc R .
C60 C 0.0626(12) 0.9725(15) 0.7275(7) 0.068(9) Uiso 1 d . .
H60A H 0.0472(12) 0.9638(15) 0.7078(7) 0.082 Uiso 1 calc R .
H60B H 0.0402(12) 0.9477(15) 0.7408(7) 0.082 Uiso 1 calc R .
C61 C 0.1186(10) 0.9390(13) 0.7301(5) 0.041(6) Uiso 1 d . .
H61 H 0.1215(10) 0.8950(13) 0.7187(5) 0.049 Uiso 1 calc R .
C62 C 0.1548(10) 0.9419(13) 0.7550(5) 0.044(7) Uiso 1 d . .
H62 H 0.1781(10) 0.8997(13) 0.7575(5) 0.053 Uiso 1 calc R .
C63 C 0.1423(12) 0.9778(14) 0.7838(6) 0.061(8) Uiso 1 d . .
H63A H 0.1640(12) 0.9558(14) 0.7997(6) 0.073 Uiso 1 calc R .
H63B H 0.1048(12) 0.9696(14) 0.7873(6) 0.073 Uiso 1 calc R .
C64 C 0.1532(13) 1.0602(15) 0.7839(6) 0.065(9) Uiso 1 d . .
H64A H 0.1243(13) 1.0845(15) 0.7932(6) 0.078 Uiso 1 calc R .
H64B H 0.1865(13) 1.0699(15) 0.7954(6) 0.078 Uiso 1 calc R .
C65 C 0.1884(11) 0.7238(14) 0.6197(6) 0.052(7) Uiso 1 d . .
H65 H 0.1706(11) 0.7232(14) 0.6382(6) 0.062 Uiso 1 calc R .
C66 C 0.2434(12) 0.7227(15) 0.6227(7) 0.066(9) Uiso 1 d . .
H66 H 0.2585(12) 0.7207(15) 0.6430(7) 0.080 Uiso 1 calc R .
C67 C 0.2771(13) 0.6848(17) 0.6004(7) 0.072(9) Uiso 1 d . .
H67A H 0.3149(13) 0.6923(17) 0.6061(7) 0.087 Uiso 1 calc R .
H67B H 0.2702(13) 0.6337(17) 0.6014(7) 0.087 Uiso 1 calc R .
C68 C 0.2667(13) 0.7091(16) 0.5694(7) 0.071(9) Uiso 1 d . .
H68A H 0.2431(13) 0.6749(16) 0.5591(7) 0.085 Uiso 1 calc R .
H68B H 0.3004(13) 0.7100(16) 0.5599(7) 0.085 Uiso 1 calc R .
C69 C 0.2408(11) 0.7835(13) 0.5673(6) 0.047(7) Uiso 1 d . .
H69 H 0.2608(11) 0.8179(13) 0.5560(6) 0.057 Uiso 1 calc R .
C70 C 0.1854(11) 0.7968(15) 0.5665(6) 0.058(8) Uiso 1 d . .
H70 H 0.1733(11) 0.8377(15) 0.5543(6) 0.069 Uiso 1 calc R .
C71 C 0.1426(13) 0.7365(17) 0.5692(7) 0.075(10) Uiso 1 d . .
H71A H 0.1077(13) 0.7580(17) 0.5718(7) 0.090 Uiso 1 calc R .
H71B H 0.1398(13) 0.7087(17) 0.5513(7) 0.090 Uiso 1 calc R .
C72 C 0.1576(15) 0.6871(18) 0.5950(8) 0.089(11) Uiso 1 d . .
H72A H 0.1249(15) 0.6670(18) 0.6022(8) 0.107 Uiso 1 calc R .
H72B H 0.1790(15) 0.6477(18) 0.5883(8) 0.107 Uiso 1 calc R .
C73 C 0.3771(11) 1.0415(13) 0.5292(6) 0.047(7) Uiso 1 d . .
H73 H 0.3415(11) 1.0625(13) 0.5244(6) 0.056 Uiso 1 calc R .
C74 C 0.3773(11) 0.9656(13) 0.5306(6) 0.047(7) Uiso 1 d . .
H74 H 0.3427(11) 0.9418(13) 0.5263(6) 0.056 Uiso 1 calc R .
C75 C 0.4284(12) 0.9229(16) 0.5232(7) 0.066(9) Uiso 1 d . .
H75A H 0.4177(12) 0.8734(16) 0.5201(7) 0.079 Uiso 1 calc R .
H75B H 0.4397(12) 0.9408(16) 0.5047(7) 0.079 Uiso 1 calc R .
C76 C 0.4767(12) 0.9231(15) 0.5444(6) 0.058(8) Uiso 1 d . .
H76A H 0.4827(12) 0.8751(15) 0.5521(6) 0.070 Uiso 1 calc R .
H76B H 0.5082(12) 0.9369(15) 0.5343(6) 0.070 Uiso 1 calc R .
C77 C 0.4698(10) 0.9730(12) 0.5690(6) 0.040(6) Uiso 1 d . .
H77 H 0.4868(10) 0.9553(12) 0.5875(6) 0.049 Uiso 1 calc R .
C78 C 0.4686(10) 1.0482(12) 0.5676(5) 0.038(6) Uiso 1 d . .
H78 H 0.4857(10) 1.0719(12) 0.5849(5) 0.046 Uiso 1 calc R .
C79 C 0.4714(12) 1.0901(15) 0.5399(6) 0.059(8) Uiso 1 d . .
H79A H 0.5026(12) 1.0741(15) 0.5301(6) 0.071 Uiso 1 calc R .
H79B H 0.4771(12) 1.1401(15) 0.5450(6) 0.071 Uiso 1 calc R .
C80 C 0.4233(14) 1.0851(18) 0.5189(8) 0.085(11) Uiso 1 d . .
H80A H 0.4344(14) 1.0645(18) 0.5008(8) 0.103 Uiso 1 calc R .
H80B H 0.4104(14) 1.1333(18) 0.5146(8) 0.103 Uiso 1 calc R .
C81 C 0.4734(11) 1.2136(13) 0.6880(5) 0.045(7) Uiso 1 d . .
H81 H 0.4947(11) 1.1695(13) 0.6894(5) 0.054 Uiso 1 calc R .
C82 C 0.4564(11) 1.2319(14) 0.6596(6) 0.048(7) Uiso 1 d . .
H82 H 0.4689(11) 1.1994(14) 0.6447(6) 0.058 Uiso 1 calc R .
C83 C 0.4519(10) 1.3125(13) 0.6498(6) 0.048(7) Uiso 1 d . .
H83A H 0.4790(10) 1.3403(13) 0.6609(6) 0.058 Uiso 1 calc R .
H83B H 0.4592(10) 1.3160(13) 0.6292(6) 0.058 Uiso 1 calc R .
C84 C 0.3955(9) 1.3445(12) 0.6543(5) 0.037(6) Uiso 1 d . .
H84A H 0.3998(9) 1.3931(12) 0.6616(5) 0.044 Uiso 1 calc R .
H84B H 0.3752(9) 1.3467(12) 0.6355(5) 0.044 Uiso 1 calc R .
C85 C 0.3633(10) 1.3009(12) 0.6758(5) 0.034(6) Uiso 1 d . .
H85 H 0.3242(10) 1.3069(12) 0.6734(5) 0.041 Uiso 1 calc R .
C86 C 0.3841(10) 1.2902(12) 0.7052(5) 0.037(6) Uiso 1 d . .
H86 H 0.3565(10) 1.2885(12) 0.7196(5) 0.044 Uiso 1 calc R .
C87 C 0.4399(10) 1.3151(13) 0.7178(6) 0.050(7) Uiso 1 d . .
H87A H 0.4489(10) 1.3598(13) 0.7084(6) 0.059 Uiso 1 calc R .
H87B H 0.4379(10) 1.3247(13) 0.7386(6) 0.059 Uiso 1 calc R .
C88 C 0.4831(11) 1.2635(14) 0.7140(6) 0.056(8) Uiso 1 d . .
H88A H 0.4880(11) 1.2347(14) 0.7317(6) 0.067 Uiso 1 calc R .
H88B H 0.5164(11) 1.2895(14) 0.7118(6) 0.067 Uiso 1 calc R .
C89 C 0.1758(13) 1.2882(16) 0.6139(7) 0.070(9) Uiso 1 d . .
H89 H 0.1617(13) 1.2890(16) 0.6334(7) 0.084 Uiso 1 calc R .
C90 C 0.2311(11) 1.2983(14) 0.6151(6) 0.052(7) Uiso 1 d . .
H90 H 0.2482(11) 1.3050(14) 0.6348(6) 0.063 Uiso 1 calc R .
C91 C 0.2578(13) 1.3346(17) 0.5914(7) 0.073(9) Uiso 1 d . .
H91A H 0.2963(13) 1.3343(17) 0.5961(7) 0.088 Uiso 1 calc R .
H91B H 0.2462(13) 1.3842(17) 0.5907(7) 0.088 Uiso 1 calc R .
C92 C 0.2464(13) 1.3010(15) 0.5609(6) 0.066(9) Uiso 1 d . .
H92A H 0.2798(13) 1.2997(15) 0.5510(6) 0.080 Uiso 1 calc R .
H92B H 0.2215(13) 1.3317(15) 0.5496(6) 0.080 Uiso 1 calc R .
C93 C 0.2224(12) 1.2232(15) 0.5611(6) 0.062(8) Uiso 1 d . .
H93 H 0.2418(12) 1.1882(15) 0.5498(6) 0.074 Uiso 1 calc R .
C94 C 0.1701(13) 1.2061(17) 0.5647(7) 0.070(9) Uiso 1 d . .
H94 H 0.1586(13) 1.1616(17) 0.5549(7) 0.084 Uiso 1 calc R .
C95 C 0.1245(17) 1.2660(21) 0.5639(9) 0.116(14) Uiso 1 d . .
H95A H 0.0895(17) 1.2439(21) 0.5652(9) 0.139 Uiso 1 calc R .
H95B H 0.1245(17) 1.2926(21) 0.5457(9) 0.139 Uiso 1 calc R .
C96 C 0.1367(14) 1.3188(18) 0.5911(7) 0.081(10) Uiso 1 d . .
H96A H 0.1510(14) 1.3635(18) 0.5840(7) 0.097 Uiso 1 calc R .
H96B H 0.1032(14) 1.3294(18) 0.6000(7) 0.097 Uiso 1 calc R .
N203 N 0.4092(11) 1.2884(15) 0.5638(6) 0.083(8) Uiso 1 d . .
C205 C 0.3884(12) 1.2456(15) 0.5783(6) 0.054(8) Uiso 1 d . .
C206 C 0.3611(11) 1.1930(14) 0.5956(6) 0.054(7) Uiso 1 d . .
H20I H 0.3685 1.2030 0.6160 0.100 Uiso 1 calc . .
H20J H 0.3739 1.1459 0.5912 0.100 Uiso 1 calc . .
H20K H 0.3231 1.1955 0.5909 0.100 Uiso 1 calc . .
N204 N 0.4235(11) 0.7365(15) 0.5719(6) 0.083(8) Uiso 1 d . .
C207 C 0.4026(12) 0.7759(16) 0.5864(7) 0.061(8) Uiso 1 d . .
C208 C 0.3745(12) 0.8308(16) 0.6015(7) 0.063(8) Uiso 1 d . .
H20L H 0.3922 0.8387 0.6205 0.100 Uiso 1 calc . .
H20M H 0.3381 0.8159 0.6037 0.100 Uiso 1 calc . .
H20N H 0.3746 0.8745 0.5904 0.100 Uiso 1 calc . .
N205 N 0.2200(15) 0.5178(19) 0.5588(8) 0.123(12) Uiso 1 d . .
C209 C 0.2037(15) 0.4986(19) 0.5361(8) 0.081(10) Uiso 1 d . .
C210 C 0.1820(14) 0.4787(18) 0.5093(8) 0.079(10) Uiso 1 d . .
H21A H 0.1521 0.4472 0.5116 0.100 Uiso 1 calc . .
H21B H 0.2087 0.4544 0.4987 0.100 Uiso 1 calc . .
H21C H 0.1698 0.5205 0.4986 0.100 Uiso 1 calc . .
N206 N 0.5283(11) 0.3866(15) 0.4939(6) 0.083(8) Uiso 1 d . .
C211 C 0.5121(12) 0.3308(17) 0.4938(7) 0.064(9) Uiso 1 d . .
C212 C 0.4930(14) 0.2586(19) 0.4954(8) 0.085(11) Uiso 1 d . .
H21D H 0.5033 0.2324 0.4786 0.100 Uiso 1 calc . .
H21E H 0.4544 0.2587 0.4958 0.100 Uiso 1 calc . .
H21F H 0.5084 0.2362 0.5129 0.100 Uiso 1 calc . .
N207 N 0.4192(14) 0.0581(18) 0.3668(7) 0.111(11) Uiso 1 d . .
C213 C 0.4440(16) 0.0144(21) 0.3574(8) 0.093(11) Uiso 1 d . .
C214 C 0.4755(18) -0.0438(23) 0.3510(9) 0.116(14) Uiso 1 d . .
H21G H 0.4931 -0.0347 0.3333 0.100 Uiso 1 calc . .
H21H H 0.4532 -0.0856 0.3484 0.100 Uiso 1 calc . .
H21I H 0.5021 -0.0517 0.3668 0.100 Uiso 1 calc . .
N208 N 0.3438(15) 0.3494(21) 0.1188(8) 0.129(13) Uiso 1 d . .
C215 C 0.3529(14) 0.2940(20) 0.1114(8) 0.081(10) Uiso 1 d . .
C216 C 0.3628(16) 0.2233(22) 0.1045(9) 0.103(13) Uiso 1 d . .
H21J H 0.4008 0.2141 0.1069 0.100 Uiso 1 calc . .
H21K H 0.3503 0.2142 0.0846 0.100 Uiso 1 calc . .
H21L H 0.3442 0.1925 0.1173 0.100 Uiso 1 calc . .
N1 N 0.2647(9) -0.0022(12) 0.3625(5) 0.059(6) Uiso 1 d . .
C101 C 0.2944(11) 0.0100(14) 0.3924(6) 0.055(7) Uiso 1 d . .
H10A H 0.3328(11) 0.0107(14) 0.3897(6) 0.066 Uiso 1 calc R .
H10B H 0.2845(11) 0.0569(14) 0.3995(6) 0.066 Uiso 1 calc R .
C102 C 0.2839(14) -0.0440(18) 0.4155(7) 0.079(10) Uiso 1 d . .
H10C H 0.2925(14) -0.0917(18) 0.4088(7) 0.095 Uiso 1 calc R .
H10D H 0.2462(14) -0.0430(18) 0.4198(7) 0.095 Uiso 1 calc R .
C103 C 0.3202(13) -0.0242(18) 0.4434(7) 0.077(10) Uiso 1 d . .
H10E H 0.3112(13) 0.0243(18) 0.4491(7) 0.093 Uiso 1 calc R .
H10F H 0.3107(13) -0.0556(18) 0.4591(7) 0.093 Uiso 1 calc R .
C104 C 0.3789(13) -0.0279(18) 0.4414(8) 0.088(11) Uiso 1 d . .
H10G H 0.3965(13) -0.0145(18) 0.4598(8) 0.132 Uiso 1 calc R .
H10H H 0.3895(13) 0.0043(18) 0.4264(8) 0.132 Uiso 1 calc R .
H10I H 0.3890(13) -0.0759(18) 0.4365(8) 0.132 Uiso 1 calc R .
C105 C 0.2873(11) 0.0456(14) 0.3402(6) 0.055(8) Uiso 1 d . .
H10J H 0.2661(11) 0.0392(14) 0.3219(6) 0.066 Uiso 1 calc R .
H10K H 0.3236(11) 0.0296(14) 0.3371(6) 0.066 Uiso 1 calc R .
C106 C 0.2894(13) 0.1257(15) 0.3472(7) 0.068(9) Uiso 1 d . .
H10L H 0.3118(13) 0.1341(15) 0.3650(7) 0.082 Uiso 1 calc R .
H10M H 0.2535(13) 0.1435(15) 0.3501(7) 0.082 Uiso 1 calc R .
C107 C 0.3132(13) 0.1645(16) 0.3212(7) 0.076(10) Uiso 1 d . .
H10N H 0.3451(13) 0.1390(16) 0.3159(7) 0.092 Uiso 1 calc R .
H10O H 0.2872(13) 0.1625(16) 0.3045(7) 0.092 Uiso 1 calc R .
C108 C 0.3272(14) 0.2385(17) 0.3268(7) 0.083(10) Uiso 1 d . .
H10P H 0.3417(14) 0.2589(17) 0.3097(7) 0.124 Uiso 1 calc R .
H10Q H 0.3537(14) 0.2411(17) 0.3430(7) 0.124 Uiso 1 calc R .
H10R H 0.2957(14) 0.2646(17) 0.3315(7) 0.124 Uiso 1 calc R .
C109 C 0.2049(11) 0.0132(15) 0.3665(6) 0.059(8) Uiso 1 d . .
H10S H 0.2017(11) 0.0607(15) 0.3748(6) 0.071 Uiso 1 calc R .
H10T H 0.1919(11) -0.0209(15) 0.3804(6) 0.071 Uiso 1 calc R .
C110 C 0.1674(11) 0.0088(15) 0.3370(6) 0.060(8) Uiso 1 d . .
H11C H 0.1749(11) 0.0490(15) 0.3244(6) 0.073 Uiso 1 calc R .
H11D H 0.1750(11) -0.0350(15) 0.3266(6) 0.073 Uiso 1 calc R .
C111 C 0.1059(13) 0.0101(18) 0.3445(7) 0.080(10) Uiso 1 d . .
H11E H 0.0992(13) -0.0283(18) 0.3581(7) 0.096 Uiso 1 calc R .
H11F H 0.0980(13) 0.0552(18) 0.3538(7) 0.096 Uiso 1 calc R .
C112 C 0.0698(13) 0.0013(17) 0.3174(7) 0.078(10) Uiso 1 d . .
H11G H 0.0330(13) 0.0022(17) 0.3225(7) 0.117 Uiso 1 calc R .
H11H H 0.0773(13) -0.0436(17) 0.3083(7) 0.117 Uiso 1 calc R .
H11I H 0.0760(13) 0.0397(17) 0.3041(7) 0.117 Uiso 1 calc R .
C113 C 0.2692(11) -0.0798(14) 0.3521(7) 0.059(8) Uiso 1 d . .
H11J H 0.2506(11) -0.1102(14) 0.3654(7) 0.071 Uiso 1 calc R .
H11K H 0.2504(11) -0.0838(14) 0.3329(7) 0.071 Uiso 1 calc R .
C114 C 0.3262(12) -0.1092(15) 0.3499(7) 0.063(8) Uiso 1 d . .
H11L H 0.3441(12) -0.0823(15) 0.3352(7) 0.075 Uiso 1 calc R .
H11M H 0.3464(12) -0.1023(15) 0.3685(7) 0.075 Uiso 1 calc R .
C115 C 0.3267(14) -0.1881(17) 0.3420(8) 0.085(11) Uiso 1 d . .
H11N H 0.3013(14) -0.1960(17) 0.3254(8) 0.102 Uiso 1 calc R .
H11O H 0.3143(14) -0.2154(17) 0.3583(8) 0.102 Uiso 1 calc R .
C116 C 0.3817(12) -0.2166(16) 0.3345(7) 0.069(9) Uiso 1 d . .
H11P H 0.3788(12) -0.2667(16) 0.3298(7) 0.104 Uiso 1 calc R .
H11Q H 0.4070(12) -0.2103(16) 0.3510(7) 0.104 Uiso 1 calc R .
H11R H 0.3939(12) -0.1909(16) 0.3180(7) 0.104 Uiso 1 calc R .
N2 N 0.4431(8) 0.4912(11) 0.4249(4) 0.048(5) Uiso 1 d . .
C117 C 0.5043(10) 0.4925(14) 0.4289(6) 0.052(7) Uiso 1 d . .
H11S H 0.5157(10) 0.4505(14) 0.4401(6) 0.063 Uiso 1 calc R .
H11T H 0.5147(10) 0.5342(14) 0.4406(6) 0.063 Uiso 1 calc R .
C118 C 0.5359(11) 0.4944(16) 0.4007(6) 0.064(8) Uiso 1 d . .
H11U H 0.5308(11) 0.4492(16) 0.3904(6) 0.077 Uiso 1 calc R .
H11V H 0.5214(11) 0.5321(16) 0.3879(6) 0.077 Uiso 1 calc R .
C119 C 0.5971(15) 0.5074(20) 0.4073(8) 0.097(12) Uiso 1 d . .
H11W H 0.6147(15) 0.5095(20) 0.3890(8) 0.116 Uiso 1 calc R .
H11$ H 0.6022(15) 0.5533(20) 0.4170(8) 0.116 Uiso 1 calc R .
C120 C 0.6214(18) 0.4549(23) 0.4247(10) 0.131(16) Uiso 1 d . .
H12C H 0.6590(18) 0.4656(23) 0.4281(10) 0.196 Uiso 1 calc R .
H12D H 0.6172(18) 0.4094(23) 0.4151(10) 0.196 Uiso 1 calc R .
H12E H 0.6048(18) 0.4533(23) 0.4431(10) 0.196 Uiso 1 calc R .
C121 C 0.4227(11) 0.5595(12) 0.4076(6) 0.044(7) Uiso 1 d . .
H12F H 0.4340(11) 0.5563(12) 0.3878(6) 0.053 Uiso 1 calc R .
H12G H 0.3837(11) 0.5595(12) 0.4066(6) 0.053 Uiso 1 calc R .
C122 C 0.4425(11) 0.6303(13) 0.4208(6) 0.052(7) Uiso 1 d . .
H12H H 0.4814(11) 0.6292(13) 0.4239(6) 0.063 Uiso 1 calc R .
H12I H 0.4274(11) 0.6374(13) 0.4396(6) 0.063 Uiso 1 calc R .
C123 C 0.4259(12) 0.6923(14) 0.4003(6) 0.060(8) Uiso 1 d . .
H12J H 0.4393(12) 0.6835(14) 0.3811(6) 0.072 Uiso 1 calc R .
H12K H 0.3869(12) 0.6947(14) 0.3980(6) 0.072 Uiso 1 calc R .
C124 C 0.4475(11) 0.7632(14) 0.4119(6) 0.059(8) Uiso 1 d . .
H12L H 0.4365(11) 0.8008(14) 0.3986(6) 0.088 Uiso 1 calc R .
H12M H 0.4861(11) 0.7613(14) 0.4139(6) 0.088 Uiso 1 calc R .
H12N H 0.4338(11) 0.7724(14) 0.4307(6) 0.088 Uiso 1 calc R .
C125 C 0.4229(9) 0.4884(13) 0.4538(5) 0.040(6) Uiso 1 d . .
H12O H 0.4346(9) 0.5315(13) 0.4642(5) 0.049 Uiso 1 calc R .
H12P H 0.4399(9) 0.4481(13) 0.4641(5) 0.049 Uiso 1 calc R .
C126 C 0.3620(11) 0.4815(16) 0.4558(6) 0.064(8) Uiso 1 d . .
H12Q H 0.3495(11) 0.4382(16) 0.4458(6) 0.077 Uiso 1 calc R .
H12R H 0.3443(11) 0.5220(16) 0.4460(6) 0.077 Uiso 1 calc R .
C127 C 0.3469(11) 0.4789(14) 0.4881(5) 0.050(7) Uiso 1 d . .
H12S H 0.3080(11) 0.4771(14) 0.4883(5) 0.060 Uiso 1 calc R .
H12T H 0.3585(11) 0.5234(14) 0.4975(5) 0.060 Uiso 1 calc R .
C128 C 0.3706(12) 0.4154(15) 0.5072(6) 0.068(9) Uiso 1 d . .
H12U H 0.3587(12) 0.4193(15) 0.5267(6) 0.102 Uiso 1 calc R .
H12V H 0.4092(12) 0.4172(15) 0.5078(6) 0.102 Uiso 1 calc R .
H12W H 0.3584(12) 0.3708(15) 0.4987(6) 0.102 Uiso 1 calc R .
C129 C 0.4223(11) 0.4270(12) 0.4053(5) 0.043(7) Uiso 1 d . .
H12$ H 0.3834(11) 0.4299(12) 0.4027(5) 0.052 Uiso 1 calc R .
H12 H 0.4365(11) 0.4318(12) 0.3861(5) 0.052 Uiso 1 calc R .
C130 C 0.4373(12) 0.3545(14) 0.4173(6) 0.054(8) Uiso 1 d . .
H13A H 0.4760(12) 0.3511(14) 0.4209(6) 0.065 Uiso 1 calc R .
H13B H 0.4207(12) 0.3468(14) 0.4357(6) 0.065 Uiso 1 calc R .
C131 C 0.4182(11) 0.3004(13) 0.3957(6) 0.049(7) Uiso 1 d . .
H13C H 0.4331(11) 0.3114(13) 0.3772(6) 0.059 Uiso 1 calc R .
H13D H 0.3793(11) 0.3041(13) 0.3930(6) 0.059 Uiso 1 calc R .
C132 C 0.4330(12) 0.2221(14) 0.4041(6) 0.060(8) Uiso 1 d . .
H13E H 0.4191(12) 0.1904(14) 0.3890(6) 0.090 Uiso 1 calc R .
H13F H 0.4177(12) 0.2101(14) 0.4223(6) 0.090 Uiso 1 calc R .
H13G H 0.4715(12) 0.2174(14) 0.4064(6) 0.090 Uiso 1 calc R .
N3 N 0.3457(18) 1.0302(24) 0.7742(10) 0.154(15) Uiso 1 d . .
C133 C 0.3170(15) 0.9621(20) 0.7582(8) 0.086(11) Uiso 1 d . .
C134 C 0.3382(18) 0.8928(23) 0.7686(10) 0.115(14) Uiso 1 d . .
C135 C 0.2938(29) 0.8406(41) 0.7858(16) 0.221(30) Uiso 1 d . .
C136 C 0.3200(30) 0.7776(41) 0.7892(16) 0.225(31) Uiso 1 d . .
C137 C 0.4005(15) 1.0271(19) 0.7679(8) 0.086(11) Uiso 1 d . .
C138 C 0.4195(13) 1.0351(16) 0.7395(7) 0.067(9) Uiso 1 d . .
C139 C 0.4798(21) 1.0348(27) 0.7333(11) 0.137(17) Uiso 1 d . .
C140 C 0.5121(24) 0.9824(32) 0.7441(13) 0.174(22) Uiso 1 d . .
C141 C 0.3192(17) 1.0935(22) 0.7605(9) 0.105(13) Uiso 1 d . .
C142 C 0.3491(16) 1.1674(21) 0.7712(9) 0.098(12) Uiso 1 d . .
C143 C 0.3050(13) 1.2268(17) 0.7670(7) 0.070(9) Uiso 1 d . .
C144 C 0.2681(20) 1.2283(26) 0.7912(11) 0.141(18) Uiso 1 d . .
C145 C 0.3473(19) 1.0247(24) 0.8111(10) 0.125(15) Uiso 1 d . .
C146 C 0.2859(22) 1.0215(27) 0.8212(12) 0.148(18) Uiso 1 d . .
C147 C 0.2888(16) 1.0102(19) 0.8541(8) 0.093(11) Uiso 1 d . .
C148 C 0.2280(17) 1.0028(21) 0.8633(9) 0.106(13) Uiso 1 d . .
N4 N 0.0636(19) 0.9791(25) 0.6062(10) 0.161(16) Uiso 1 d D .
C149 C 0.0495(15) 0.9138(19) 0.6333(8) 0.087(11) Uiso 1 d . .
C150 C 0.0936(20) 0.8704(26) 0.6441(11) 0.129(16) Uiso 1 d . .
C151 C 0.0798(19) 0.8226(26) 0.6659(11) 0.128(16) Uiso 1 d . .
C152 C 0.0524(22) 0.7590(29) 0.6527(12) 0.156(20) Uiso 1 d . .
C153 C -0.0001(24) 1.0080(30) 0.5988(13) 0.166(21) Uiso 1 d . .
C154 C 0.0015(32) 1.0587(41) 0.5732(17) 0.230(31) Uiso 1 d . .
C155 C -0.0612(38) 1.0934(47) 0.5690(19) 0.283(39) Uiso 1 d . .
C156 C -0.1090(29) 1.0288(39) 0.5591(15) 0.221(29) Uiso 1 d . .
C157 C 0.1000(26) 1.0368(36) 0.6174(14) 0.188(24) Uiso 1 d . .
C158 C 0.0855(19) 1.0829(26) 0.6428(10) 0.122(15) Uiso 1 d . .
C159 C 0.0754(22) 1.1550(31) 0.6429(12) 0.152(19) Uiso 1 d . .
C160 C 0.0436(30) 1.1812(39) 0.6667(17) 0.236(32) Uiso 1 d . .
C161 C 0.0742(30) 0.9386(40) 0.5762(16) 0.227(31) Uiso 1 d D .
C162 C 0.0359(34) 0.8810(45) 0.5603(19) 0.272(38) Uiso 1 d D .
C163 C 0.0441(36) 0.8635(48) 0.5237(20) 0.291(43) Uiso 1 d D .
C164 C -0.0072(35) 0.8383(48) 0.5057(19) 0.286(43) Uiso 1 d D .

loop_
_atom_type_symbol
_atom_type_description
_atom_type_scat_dispersion_real
_atom_type_scat_dispersion_imag
_atom_type_scat_source
C C 0.0033 0.0016 'International Tables Vol C Tables 4.2.6.8 and 6.1.1.4'
H H 0.0000 0.0000 'International Tables Vol C Tables 4.2.6.8 and 6.1.1.4'
N N 0.0061 0.0033 'International Tables Vol C Tables 4.2.6.8 and 6.1.1.4'
O O 0.0106 0.0060 'International Tables Vol C Tables 4.2.6.8 and 6.1.1.4'
Ir Ir -1.4442 7.9887 'International Tables Vol C Tables 4.2.6.8 and 6.1.1.4'
W W -0.8490 6.8722 'International Tables Vol C Tables 4.2.6.8 and 6.1.1.4'

loop_
_geom_angle_atom_site_label_1
_geom_angle_atom_site_label_2
_geom_angle_atom_site_label_3
_geom_angle
_geom_angle_publ_flag
O6 Ir1 C6 162.9(9) no
O6 Ir1 O5 84.0(6) no
C6 Ir1 O5 93.4(9) no
O6 Ir1 C2 92.2(11) no
C6 Ir1 C2 95.4(13) no
O5 Ir1 C2 161.3(10) no
O6 Ir1 C5 159.2(9) no
C6 Ir1 C5 37.9(10) no
O5 Ir1 C5 95.6(9) no
C2 Ir1 C5 81.6(13) no
O6 Ir1 C1 96.1(11) no
C6 Ir1 C1 80.9(13) no
O5 Ir1 C1 160.7(10) no
C2 Ir1 C1 37.9(11) no
C5 Ir1 C1 91.1(13) no
O8 Ir2 O7 85.9(5) no
O8 Ir2 C10 94.6(7) no
O7 Ir2 C10 159.2(8) no
O8 Ir2 C14 159.7(8) no
O7 Ir2 C14 94.3(7) no
C10 Ir2 C14 92.3(9) no
O8 Ir2 C13 162.4(8) no
O7 Ir2 C13 91.6(7) no
C10 Ir2 C13 81.7(9) no
C14 Ir2 C13 37.8(8) no
O8 Ir2 C9 90.7(8) no
O7 Ir2 C9 160.5(9) no
C10 Ir2 C9 40.1(9) no
C14 Ir2 C9 82.4(9) no
C13 Ir2 C9 97.2(9) no
O10 Ir3 O9 84.0(6) no
O10 Ir3 C21 158.8(8) no
O9 Ir3 C21 94.0(8) no
O10 Ir3 C22 161.8(8) no
O9 Ir3 C22 96.5(8) no
C21 Ir3 C22 39.4(9) no
O10 Ir3 C18 93.8(8) no
O9 Ir3 C18 161.1(8) no
C21 Ir3 C18 81.3(10) no
C22 Ir3 C18 91.3(10) no
O10 Ir3 C17 91.9(8) no
O9 Ir3 C17 160.9(8) no
C21 Ir3 C17 96.4(9) no
C22 Ir3 C17 81.6(9) no
C18 Ir3 C17 37.6(9) no
O14 Ir5 O13 84.8(6) no
O14 Ir5 C33 159.2(9) no
O13 Ir5 C33 93.1(9) no
O14 Ir5 C38 91.4(10) no
O13 Ir5 C38 161.4(9) no
C33 Ir5 C38 84.0(12) no
O14 Ir5 C37 92.8(10) no
O13 Ir5 C37 161.6(9) no
C33 Ir5 C37 95.4(12) no
C38 Ir5 C37 36.5(10) no
O14 Ir5 C34 163.2(8) no
O13 Ir5 C34 94.9(9) no
C33 Ir5 C34 37.5(9) no
C38 Ir5 C34 93.9(12) no
C37 Ir5 C34 82.1(12) no
O15 Ir6 C45 156.6(9) no
O15 Ir6 O16 84.6(5) no
C45 Ir6 O16 96.5(8) no
O15 Ir6 C41 94.6(8) no
C45 Ir6 C41 93.4(10) no
O16 Ir6 C41 156.7(8) no
O15 Ir6 C42 93.0(9) no
C45 Ir6 C42 80.5(10) no
O16 Ir6 C42 166.8(9) no
C41 Ir6 C42 36.4(10) no
O15 Ir6 C46 163.3(8) no
C45 Ir6 C46 40.0(9) no
O16 Ir6 C46 92.1(8) no
C41 Ir6 C46 82.0(10) no
C42 Ir6 C46 93.7(11) no
O5 W1 O13 101.7(7) no
O5 W1 O11 100.8(7) no
O13 W1 O11 102.8(7) no
O5 W1 O2 91.1(6) no
O13 W1 O2 90.2(6) no
O11 W1 O2 160.1(7) no
O5 W1 O1 91.1(6) no
O13 W1 O1 160.2(7) no
O11 W1 O1 89.3(6) no
O2 W1 O1 74.4(6) no
O5 W1 O3 160.8(6) no
O13 W1 O3 90.4(7) no
O11 W1 O3 90.9(6) no
O2 W1 O3 73.8(5) no
O1 W1 O3 73.6(6) no
O9 W2 O7 102.4(7) no
O9 W2 O6 101.9(7) no
O7 W2 O6 102.1(7) no
O9 W2 O1 90.4(6) no
O7 W2 O1 160.4(5) no
O6 W2 O1 89.4(7) no
O9 W2 O4 91.1(6) no
O7 W2 O4 90.4(6) no
O6 W2 O4 159.4(7) no
O1 W2 O4 74.5(5) no
O9 W2 O2 160.9(6) no
O7 W2 O2 90.2(6) no
O6 W2 O2 89.1(6) no
O1 W2 O2 74.0(5) no
O4 W2 O2 74.3(6) no
O16 W3 O14 102.7(7) no
O16 W3 O8 102.3(7) no
O14 W3 O8 101.0(7) no
O16 W3 O2 160.6(6) no
O14 W3 O2 88.5(6) no
O8 W3 O2 90.9(6) no
O16 W3 O3 90.0(6) no
O14 W3 O3 90.6(6) no
O8 W3 O3 160.6(6) no
O2 W3 O3 73.8(5) no
O16 W3 O4 90.9(6) no
O14 W3 O4 159.6(6) no
O8 W3 O4 90.6(6) no
O2 W3 O4 74.5(6) no
O3 W3 O4 74.1(5) no
O15 W4 O10 101.6(7) no
O15 W4 O12 101.5(7) no
O10 W4 O12 102.3(7) no
O15 W4 O3 91.2(6) no
O10 W4 O3 159.8(6) no
O12 W4 O3 90.2(6) no
O15 W4 O1 160.9(6) no
O10 W4 O1 90.0(6) no
O12 W4 O1 90.5(6) no
O3 W4 O1 73.8(5) no
O15 W4 O4 91.2(6) no
O10 W4 O4 89.5(6) no
O12 W4 O4 160.4(7) no
O3 W4 O4 74.6(5) no
O1 W4 O4 73.7(6) no
W2 O1 W1 104.5(6) no
W2 O1 W4 104.1(7) no
W1 O1 W4 103.8(6) no
W3 O2 W1 104.4(6) no
W3 O2 W2 103.3(7) no
W1 O2 W2 102.9(6) no
W4 O3 W1 104.5(6) no
W4 O3 W3 104.1(7) no
W1 O3 W3 104.2(6) no
W2 O4 W4 103.8(6) no
W2 O4 W3 104.1(6) no
W4 O4 W3 102.9(6) no
W1 O5 Ir1 145.9(9) no
W2 O6 Ir1 148.1(9) no
W2 O7 Ir2 141.8(8) no
W3 O8 Ir2 140.5(7) no
W2 O9 Ir3 142.3(8) no
W4 O10 Ir3 142.9(9) no
W1 O11 Ir4' 136.6(9) no
W1 O11 Ir4 142.6(9) no
W4 O12 Ir4' 138.8(9) no
W4 O12 Ir4 140.2(8) no
W1 O13 Ir5 144.1(9) no
W3 O14 Ir5 145.5(8) no
W4 O15 Ir6 143.8(8) no
W3 O16 Ir6 144.0(8) no
C2 C1 C8 131.3(37) no
C2 C1 Ir1 69.9(21) no
C8 C1 Ir1 116.7(26) no
C1 C2 C3 129.9(37) no
C1 C2 Ir1 72.2(21) no
C3 C2 Ir1 114.2(25) no
C2 C3 C4 110.9(33) no
C5 C4 C3 106.1(30) no
C6 C5 C4 123.6(28) no
C6 C5 Ir1 69.3(18) no
C4 C5 Ir1 117.8(22) no
C5 C6 C7 129.0(29) no
C5 C6 Ir1 72.8(18) no
C7 C6 Ir1 115.7(21) no
C6 C7 C8 110.7(29) no
C1 C8 C7 110.6(32) no
C10 C9 C16 125.8(23) no
C10 C9 Ir2 68.0(13) no
C16 C9 Ir2 113.0(17) no
C9 C10 C11 120.6(21) no
C9 C10 Ir2 71.9(13) no
C11 C10 Ir2 115.3(15) no
C12 C11 C10 112.0(20) no
C11 C12 C13 110.5(21) no
C14 C13 C12 127.9(22) no
C14 C13 Ir2 70.9(13) no
C12 C13 Ir2 112.8(15) no
C13 C14 C15 120.1(21) no
C13 C14 Ir2 71.3(13) no
C15 C14 Ir2 114.2(16) no
C14 C15 C16 112.2(22) no
C9 C16 C15 111.2(23) no
C18 C17 C24 123.3(24) no
C18 C17 Ir3 70.7(14) no
C24 C17 Ir3 111.9(17) no
C17 C18 C19 123.4(25) no
C17 C18 Ir3 71.7(15) no
C19 C18 Ir3 112.8(17) no
C20 C19 C18 114.5(22) no
C19 C20 C21 109.7(22) no
C22 C21 C20 129.0(22) no
C22 C21 Ir3 70.4(14) no
C20 C21 Ir3 112.2(16) no
C21 C22 C23 119.6(22) no
C21 C22 Ir3 70.2(13) no
C23 C22 Ir3 115.6(16) no
C24 C23 C22 111.7(22) no
C23 C24 C17 113.7(22) no
O11 Ir4 O12 84.6(6) no
O11 Ir4 C25 165.6(10) no
O12 Ir4 C25 89.9(11) no
O11 Ir4 C26 158.0(10) no
O12 Ir4 C26 95.2(11) no
C25 Ir4 C26 35.7(12) no
O11 Ir4 C29 91.2(10) no
O12 Ir4 C29 162.8(9) no
C25 Ir4 C29 97.8(13) no
C26 Ir4 C29 82.5(13) no
O11 Ir4 C30 97.6(11) no
O12 Ir4 C30 156.6(11) no
C25 Ir4 C30 82.3(14) no
C26 Ir4 C30 91.2(14) no
C29 Ir4 C30 40.5(12) no
C26 C25 C32 131.4(37) no
C26 C25 Ir4 72.8(22) no
C32 C25 Ir4 106.7(23) no
C25 C26 C27 123.4(35) no
C25 C26 Ir4 71.4(21) no
C27 C26 Ir4 115.5(26) no
C28 C27 C26 109.9(28) no
C29 C28 C27 116.5(28) no
C30 C29 C28 119.4(28) no
C30 C29 Ir4 70.5(20) no
C28 C29 Ir4 111.9(22) no
C29 C30 C31 127.1(31) no
C29 C30 Ir4 69.0(19) no
C31 C30 Ir4 112.2(25) no
C32 C31 C30 112.1(31) no
C31 C32 C25 113.7(33) no
O12 Ir4' O11 88.5(7) no
O12 Ir4' C29' 162.9(21) no
O11 Ir4' C29' 97.7(19) no
O12 Ir4' C25' 79.6(20) no
O11 Ir4' C25' 162.0(20) no
C29' Ir4' C25' 97.5(18) no
O12 Ir4' C26' 85.9(20) no
O11 Ir4' C26' 157.4(19) no
C29' Ir4' C26' 82.3(16) no
C25' Ir4' C26' 35.7(14) no
O12 Ir4' C30' 152.2(22) no
O11 Ir4' C30' 104.4(19) no
C29' Ir4' C30' 40.7(15) no
C25' Ir4' C30' 81.4(16) no
C26' Ir4' C30' 90.4(18) no
C26' C25' C32' 130.7(46) no
C26' C25' Ir4' 72.7(26) no
C32' C25' Ir4' 107.4(28) no
C25' C26' C27' 122.7(47) no
C25' C26' Ir4' 71.6(26) no
C27' C26' Ir4' 115.3(28) no
C28' C27' C26' 109.8(33) no
C29' C28' C27' 116.4(34) no
C30' C29' C28' 118.5(38) no
C30' C29' Ir4' 71.1(23) no
C28' C29' Ir4' 112.1(26) no
C29' C30' C31' 125.5(44) no
C29' C30' Ir4' 68.2(23) no
C31' C30' Ir4' 112.6(28) no
C32' C31' C30' 111.5(37) no
C31' C32' C25' 113.1(39) no
C34 C33 C40 124.6(27) no
C34 C33 Ir5 73.9(17) no
C40 C33 Ir5 111.7(20) no
C33 C34 C35 125.2(26) no
C33 C34 Ir5 68.5(17) no
C35 C34 Ir5 114.3(21) no
C34 C35 C36 112.1(28) no
C37 C36 C35 114.0(30) no
C38 C37 C36 129.8(33) no
C38 C37 Ir5 70.7(19) no
C36 C37 Ir5 113.1(23) no
C37 C38 C39 125.6(32) no
C37 C38 Ir5 72.8(19) no
C39 C38 Ir5 113.8(23) no
C38 C39 C40 113.2(30) no
C39 C40 C33 113.9(28) no
C42 C41 C48 121.0(27) no
C42 C41 Ir6 72.5(18) no
C48 C41 Ir6 112.8(19) no
C41 C42 C43 128.4(29) no
C41 C42 Ir6 71.1(17) no
C43 C42 Ir6 112.3(20) no
C44 C43 C42 114.0(28) no
C43 C44 C45 115.6(28) no
C46 C45 C44 127.0(26) no
C46 C45 Ir6 72.5(15) no
C44 C45 Ir6 114.3(18) no
C45 C46 C47 123.2(26) no
C45 C46 Ir6 67.5(14) no
C47 C46 Ir6 112.3(20) no
C48 C47 C46 116.7(30) no
C47 C48 C41 114.1(29) no
N201 C201 C202 171.2(38) no
N202 C203 C204 175.3(42) no
O27 W5 O29 99.4(6) no
O27 W5 O21 101.9(6) no
O29 W5 O21 101.2(7) no
O27 W5 O17 92.6(5) no
O29 W5 O17 161.0(6) no
O21 W5 O17 90.5(7) no
O27 W5 O19 91.0(6) no
O29 W5 O19 89.6(6) no
O21 W5 O19 161.4(6) no
O17 W5 O19 75.5(5) no
O27 W5 O18 162.8(6) no
O29 W5 O18 90.1(6) no
O21 W5 O18 90.1(6) no
O17 W5 O18 74.9(5) no
O19 W5 O18 74.6(5) no
O25 W6 O23 102.1(7) no
O25 W6 O22 102.6(7) no
O23 W6 O22 102.2(7) no
O25 W6 O17 89.7(6) no
O23 W6 O17 160.7(6) no
O22 W6 O17 89.8(6) no
O25 W6 O20 89.2(7) no
O23 W6 O20 91.2(6) no
O22 W6 O20 159.7(6) no
O17 W6 O20 73.7(5) no
O25 W6 O18 159.7(6) no
O23 W6 O18 91.4(6) no
O22 W6 O18 89.1(6) no
O17 W6 O18 73.6(5) no
O20 W6 O18 75.2(6) no
O32 W7 O30 102.5(7) no
O32 W7 O24 101.6(7) no
O30 W7 O24 102.4(6) no
O32 W7 O19 89.7(6) no
O30 W7 O19 90.0(6) no
O24 W7 O19 160.8(6) no
O32 W7 O18 160.1(6) no
O30 W7 O18 88.6(6) no
O24 W7 O18 91.9(6) no
O19 W7 O18 73.6(5) no
O32 W7 O20 90.9(7) no
O30 W7 O20 159.2(6) no
O24 W7 O20 90.1(6) no
O19 W7 O20 74.1(5) no
O18 W7 O20 74.3(6) no
O28 W8 O31 99.7(6) no
O28 W8 O26 101.7(7) no
O31 W8 O26 102.8(7) no
O28 W8 O20 161.4(7) no
O31 W8 O20 92.2(6) no
O26 W8 O20 89.4(6) no
O28 W8 O17 91.3(6) no
O31 W8 O17 160.7(6) no
O26 W8 O17 90.3(6) no
O20 W8 O17 73.6(6) no
O28 W8 O19 90.2(6) no
O31 W8 O19 90.9(7) no
O26 W8 O19 159.9(6) no
O20 W8 O19 75.2(6) no
O17 W8 O19 73.2(5) no
O21 Ir7 O22 83.9(6) no
O21 Ir7 C54 92.5(9) no
O22 Ir7 C54 160.5(9) no
O21 Ir7 C50 159.6(8) no
O22 Ir7 C50 92.8(8) no
C54 Ir7 C50 96.9(11) no
O21 Ir7 C53 94.8(8) no
O22 Ir7 C53 160.7(8) no
C54 Ir7 C53 38.5(10) no
C50 Ir7 C53 81.8(9) no
O21 Ir7 C49 162.8(8) no
O22 Ir7 C49 95.6(8) no
C54 Ir7 C49 82.2(11) no
C50 Ir7 C49 37.5(9) no
C53 Ir7 C49 91.3(10) no
O24 Ir8 O23 86.1(5) no
O24 Ir8 C57 91.9(8) no
O23 Ir8 C57 158.7(9) no
O24 Ir8 C61 158.2(9) no
O23 Ir8 C61 91.9(8) no
C57 Ir8 C61 97.5(10) no
O24 Ir8 C58 93.0(8) no
O23 Ir8 C58 162.4(9) no
C57 Ir8 C58 38.8(10) no
C61 Ir8 C58 82.4(10) no
O24 Ir8 C62 162.5(9) no
O23 Ir8 C62 93.2(8) no
C57 Ir8 C62 82.4(10) no
C61 Ir8 C62 39.2(9) no
C58 Ir8 C62 92.8(10) no
O25 Ir9 O26 83.7(6) no
O25 Ir9 C66 90.8(10) no
O26 Ir9 C66 161.3(10) no
O25 Ir9 C65 95.0(9) no
O26 Ir9 C65 159.8(9) no
C66 Ir9 C65 38.4(10) no
O25 Ir9 C70 160.6(9) no
O26 Ir9 C70 91.4(9) no
C66 Ir9 C70 99.2(12) no
C65 Ir9 C70 83.1(11) no
O25 Ir9 C69 160.7(9) no
O26 Ir9 C69 96.8(8) no
C66 Ir9 C69 82.6(11) no
C65 Ir9 C69 91.0(10) no
C70 Ir9 C69 38.5(10) no
O28 Ir10 O27 86.1(6) no
O28 Ir10 C78 159.7(7) no
O27 Ir10 C78 91.0(8) no
O28 Ir10 C73 93.5(9) no
O27 Ir10 C73 160.7(8) no
C78 Ir10 C73 82.6(10) no
O28 Ir10 C77 161.1(7) no
O27 Ir10 C77 91.3(8) no
C78 Ir10 C77 38.8(8) no
C73 Ir10 C77 95.0(10) no
O28 Ir10 C74 93.4(8) no
O27 Ir10 C74 160.3(8) no
C78 Ir10 C74 95.9(10) no
C73 Ir10 C74 39.0(9) no
C77 Ir10 C74 82.8(10) no
O29 Ir11 O30 84.2(6) no
O29 Ir11 C82 93.5(8) no
O30 Ir11 C82 160.3(9) no
O29 Ir11 C85 160.3(8) no
O30 Ir11 C85 90.7(8) no
C82 Ir11 C85 84.8(9) no
O29 Ir11 C86 159.7(8) no
O30 Ir11 C86 95.7(8) no
C82 Ir11 C86 93.2(10) no
C85 Ir11 C86 39.8(9) no
O29 Ir11 C81 90.9(8) no
O30 Ir11 C81 160.7(8) no
C82 Ir11 C81 38.4(9) no
C85 Ir11 C81 99.7(10) no
C86 Ir11 C81 82.5(10) no
C94 Ir12 C89 83.9(13) no
C94 Ir12 O32 159.9(10) no
C89 Ir12 O32 95.1(10) no
C94 Ir12 O31 91.2(10) no
C89 Ir12 O31 164.1(10) no
O32 Ir12 O31 84.3(6) no
C94 Ir12 C93 38.3(11) no
C89 Ir12 C93 91.7(12) no
O32 Ir12 C93 161.4(9) no
O31 Ir12 C93 93.8(9) no
C94 Ir12 C90 99.9(12) no
C89 Ir12 C90 38.4(10) no
O32 Ir12 C90 91.4(9) no
O31 Ir12 C90 157.3(8) no
C93 Ir12 C90 83.2(11) no
W5 O17 W6 104.5(6) no
W5 O17 W8 103.8(6) no
W6 O17 W8 103.8(5) no
W5 O18 W7 103.9(6) no
W5 O18 W6 103.2(5) no
W7 O18 W6 103.6(6) no
W5 O19 W7 104.4(6) no
W5 O19 W8 103.5(6) no
W7 O19 W8 103.2(6) no
W8 O20 W6 105.4(7) no
W8 O20 W7 103.1(6) no
W6 O20 W7 102.5(7) no
W5 O21 Ir7 143.0(10) no
W6 O22 Ir7 142.9(9) no
W6 O23 Ir8 143.3(8) no
W7 O24 Ir8 144.5(8) no
W6 O25 Ir9 139.1(8) no
W8 O26 Ir9 137.2(9) no
W5 O27 Ir10 144.0(8) no
W8 O28 Ir10 145.3(9) no
W5 O29 Ir11 142.2(9) no
W7 O30 Ir11 141.9(8) no
W8 O31 Ir12 138.5(10) no
W7 O32 Ir12 141.6(8) no
C50 C49 C56 122.7(25) no
C50 C49 Ir7 69.9(15) no
C56 C49 Ir7 112.4(18) no
C49 C50 C51 127.2(26) no
C49 C50 Ir7 72.6(15) no
C51 C50 Ir7 112.4(17) no
C52 C51 C50 111.7(23) no
C51 C52 C53 111.1(22) no
C54 C53 C52 121.8(24) no
C54 C53 Ir7 70.2(16) no
C52 C53 Ir7 114.0(17) no
C53 C54 C55 124.7(26) no
C53 C54 Ir7 71.4(17) no
C55 C54 Ir7 113.9(21) no
C54 C55 C56 111.6(29) no
C49 C56 C55 113.9(25) no
C58 C57 C64 125.7(26) no
C58 C57 Ir8 71.2(15) no
C64 C57 Ir8 114.2(18) no
C57 C58 C59 125.0(25) no
C57 C58 Ir8 70.0(15) no
C59 C58 Ir8 113.0(17) no
C60 C59 C58 111.1(23) no
C59 C60 C61 116.5(25) no
C62 C61 C60 125.9(24) no
C62 C61 Ir8 71.2(14) no
C60 C61 Ir8 111.7(17) no
C61 C62 C63 123.9(24) no
C61 C62 Ir8 69.5(14) no
C63 C62 Ir8 113.8(17) no
C62 C63 C64 113.1(22) no
C57 C64 C63 112.0(24) no
C66 C65 C72 122.3(28) no
C66 C65 Ir9 70.1(17) no
C72 C65 Ir9 113.9(21) no
C65 C66 C67 121.7(29) no
C65 C66 Ir9 71.5(17) no
C67 C66 Ir9 111.9(20) no
C68 C67 C66 114.8(27) no
C67 C68 C69 112.5(25) no
C70 C69 C68 124.9(25) no
C70 C69 Ir9 70.0(16) no
C68 C69 Ir9 113.1(19) no
C69 C70 C71 123.1(26) no
C69 C70 Ir9 71.5(17) no
C71 C70 Ir9 109.5(20) no
C72 C71 C70 111.2(29) no
C65 C72 C71 113.4(28) no
C74 C73 C80 123.6(26) no
C74 C73 Ir10 71.0(15) no
C80 C73 Ir10 112.0(21) no
C73 C74 C75 120.2(24) no
C73 C74 Ir10 70.0(15) no
C75 C74 Ir10 108.6(19) no
C76 C75 C74 119.5(25) no
C77 C76 C75 111.5(23) no
C78 C77 C76 126.9(24) no
C78 C77 Ir10 70.4(14) no
C76 C77 Ir10 115.5(19) no
C77 C78 C79 123.9(24) no
C77 C78 Ir10 70.8(14) no
C79 C78 Ir10 112.2(19) no
C78 C79 C80 115.9(24) no
C79 C80 C73 115.4(27) no
C82 C81 C88 127.6(24) no
C82 C81 Ir11 68.5(16) no
C88 C81 Ir11 109.9(18) no
C81 C82 C83 121.1(24) no
C81 C82 Ir11 73.1(16) no
C83 C82 Ir11 113.2(17) no
C84 C83 C82 112.3(20) no
C85 C84 C83 113.1(19) no
C86 C85 C84 120.3(22) no
C86 C85 Ir11 71.9(13) no
C84 C85 Ir11 112.6(15) no
C85 C86 C87 125.2(21) no
C85 C86 Ir11 68.3(13) no
C87 C86 Ir11 111.7(16) no
C88 C87 C86 114.1(22) no
C87 C88 C81 114.4(25) no
C90 C89 C96 125.3(30) no
C90 C89 Ir12 74.3(17) no
C96 C89 Ir12 115.8(23) no
C89 C90 C91 121.7(29) no
C89 C90 Ir12 67.3(17) no
C91 C90 Ir12 113.1(20) no
C90 C91 C92 114.4(26) no
C91 C92 C93 114.8(25) no
C94 C93 C92 125.9(28) no
C94 C93 Ir12 66.4(18) no
C92 C93 Ir12 111.2(20) no
C93 C94 C95 121.2(30) no
C93 C94 Ir12 75.3(21) no
C95 C94 Ir12 114.8(24) no
C94 C95 C96 108.3(32) no
C89 C96 C95 113.0(29) no
N203 C205 C206 178.1(33) no
N204 C207 C208 172.9(35) no
N205 C209 C210 176.5(45) no
N206 C211 C212 176.5(37) no
N207 C213 C214 169.6(47) no
N208 C215 C216 175.2(44) no
C105 N1 C101 110.0(21) no
C105 N1 C113 108.5(20) no
C101 N1 C113 112.2(21) no
C105 N1 C109 112.2(22) no
C101 N1 C109 106.4(20) no
C113 N1 C109 107.6(21) no
C102 C101 N1 115.9(23) no
C101 C102 C103 107.4(25) no
C104 C103 C102 117.6(29) no
N1 C105 C106 116.9(22) no
C105 C106 C107 108.0(23) no
C108 C107 C106 114.3(27) no
N1 C109 C110 114.2(21) no
C111 C110 C109 109.7(23) no
C112 C111 C110 111.0(25) no
C114 C113 N1 116.4(23) no
C115 C114 C113 112.6(25) no
C114 C115 C116 114.3(27) no
C125 N2 C117 106.9(19) no
C125 N2 C129 112.0(18) no
C117 N2 C129 112.0(19) no
C125 N2 C121 111.7(18) no
C117 N2 C121 109.8(19) no
C129 N2 C121 104.5(18) no
N2 C117 C118 116.9(21) no
C119 C118 C117 112.4(25) no
C120 C119 C118 113.0(34) no
C122 C121 N2 115.0(21) no
C121 C122 C123 110.3(23) no
C124 C123 C122 111.6(24) no
N2 C125 C126 117.4(22) no
C125 C126 C127 111.1(24) no
C126 C127 C128 116.8(22) no
C130 C129 N2 114.5(21) no
C131 C130 C129 108.1(23) no
C130 C131 C132 114.8(24) no
C137 N3 C141 111.1(38) no
C137 N3 C133 106.4(35) no
C141 N3 C133 105.4(37) no
C137 N3 C145 103.7(40) no
C141 N3 C145 117.1(37) no
C133 N3 C145 112.7(33) no
C134 C133 N3 114.2(36) no
C133 C134 C135 115.1(41) no
C136 C135 C134 103.2(61) no
N3 C137 C138 124.2(38) no
C137 C138 C139 123.4(35) no
C140 C139 C138 120.2(47) no
N3 C141 C142 111.6(37) no
C143 C142 C141 105.1(31) no
C144 C143 C142 112.7(31) no
C146 C145 N3 108.9(41) no
C147 C146 C145 107.5(44) no
C146 C147 C148 106.5(38) no
C157 N4 C161 120.6(52) no
C157 N4 C153 112.6(45) no
C161 N4 C153 100.4(44) no
C157 N4 C149 113.5(41) no
C161 N4 C149 108.8(41) no
C153 N4 C149 97.8(34) no
C150 C149 N4 116.6(34) no
C151 C150 C149 113.2(42) no
C150 C151 C152 110.6(44) no
C154 C153 N4 106.7(51) no
C153 C154 C155 105.1(61) no
C154 C155 C156 112.1(64) no
N4 C157 C158 120.7(53) no
C159 C158 C157 128.0(52) no
C158 C159 C160 115.9(56) no
N4 C161 C162 125.9(64) no
C161 C162 C163 117.9(70) no
C164 C163 C162 115.4(74) no

loop_
_geom_bond_atom_site_label_1
_geom_bond_atom_site_label_2
_geom_bond_distance
_geom_bond_publ_flag
Ir1 O6 2.03(2) no
Ir1 C6 2.03(3) no
Ir1 O5 2.04(2) no
Ir1 C2 2.04(3) no
Ir1 C5 2.08(3) no
Ir1 C1 2.07(3) no
Ir2 O8 2.036(13) no
Ir2 O7 2.048(13) no
Ir2 C10 2.05(2) no
Ir2 C14 2.08(2) no
Ir2 C13 2.08(2) no
Ir2 C9 2.11(2) no
Ir3 O10 2.033(14) no
Ir3 O9 2.073(14) no
Ir3 C21 2.07(2) no
Ir3 C22 2.08(2) no
Ir3 C18 2.11(3) no
Ir3 C17 2.12(2) no
Ir5 O14 2.02(2) no
Ir5 O13 2.034(13) no
Ir5 C33 2.04(3) no
Ir5 C38 2.07(3) no
Ir5 C37 2.10(3) no
Ir5 C34 2.11(3) no
Ir6 O15 2.040(14) no
Ir6 C45 2.05(2) no
Ir6 O16 2.055(15) no
Ir6 C41 2.10(3) no
Ir6 C42 2.11(3) no
Ir6 C46 2.12(3) no
W1 O5 1.78(2) no
W1 O13 1.796(14) no
W1 O11 1.808(13) no
W1 O2 2.099(12) no
W1 O1 2.10(2) no
W1 O3 2.10(2) no
W2 O9 1.783(15) no
W2 O7 1.801(13) no
W2 O6 1.80(2) no
W2 O1 2.083(15) no
W2 O4 2.092(15) no
W2 O2 2.131(15) no
W3 O16 1.80(2) no
W3 O14 1.81(2) no
W3 O8 1.827(13) no
W3 O2 2.099(15) no
W3 O3 2.103(13) no
W3 O4 2.115(13) no
W4 O15 1.789(15) no
W4 O10 1.812(15) no
W4 O12 1.837(15) no
W4 O3 2.09(2) no
W4 O1 2.11(2) no
W4 O4 2.108(12) no
O11 Ir4' 2.00(2) no
O11 Ir4 2.019(14) no
O12 Ir4' 1.89(2) no
O12 Ir4 2.02(2) no
C1 C2 1.34(4) no
C1 C8 1.51(5) no
C2 C3 1.55(5) no
C3 C4 1.61(5) no
C4 C5 1.59(4) no
C5 C6 1.33(3) no
C6 C7 1.52(4) no
C7 C8 1.58(5) no
C9 C10 1.43(3) no
C9 C16 1.50(3) no
C10 C11 1.54(3) no
C11 C12 1.51(3) no
C12 C13 1.54(3) no
C13 C14 1.35(3) no
C14 C15 1.54(3) no
C15 C16 1.56(4) no
C17 C18 1.36(3) no
C17 C24 1.52(3) no
C18 C19 1.51(3) no
C19 C20 1.48(3) no
C20 C21 1.54(4) no
C21 C22 1.40(3) no
C22 C23 1.53(3) no
C23 C24 1.51(3) no
Ir4 C25 2.06(3) no
Ir4 C26 2.08(3) no
Ir4 C29 2.09(3) no
Ir4 C30 2.11(4) no
C25 C26 1.27(4) no
C25 C32 1.57(5) no
C26 C27 1.53(5) no
C27 C28 1.52(5) no
C28 C29 1.49(4) no
C29 C30 1.45(4) no
C30 C31 1.52(4) no
C31 C32 1.42(5) no
Ir4' C29' 2.08(4) no
Ir4' C25' 2.08(4) no
Ir4' C26' 2.09(4) no
Ir4' C30' 2.12(4) no
C25' C26' 1.28(5) no
C25' C32' 1.57(5) no
C26' C27' 1.53(5) no
C27' C28' 1.52(5) no
C28' C29' 1.50(4) no
C29' C30' 1.46(5) no
C30' C31' 1.53(5) no
C31' C32' 1.41(5) no
C33 C34 1.34(3) no
C33 C40 1.57(4) no
C34 C35 1.54(4) no
C35 C36 1.55(4) no
C36 C37 1.51(4) no
C37 C38 1.31(4) no
C38 C39 1.52(4) no
C39 C40 1.52(4) no
C41 C42 1.31(4) no
C41 C48 1.54(4) no
C42 C43 1.54(4) no
C43 C44 1.42(4) no
C44 C45 1.51(4) no
C45 C46 1.43(3) no
C46 C47 1.49(4) no
C47 C48 1.46(4) no
N201 C201 1.21(4) no
C201 C202 1.42(4) no
N202 C203 1.14(4) no
C203 C204 1.48(5) no
W5 O27 1.797(13) no
W5 O29 1.804(15) no
W5 O21 1.81(2) no
W5 O17 2.068(14) no
W5 O19 2.075(15) no
W5 O18 2.088(13) no
W6 O25 1.80(2) no
W6 O23 1.818(14) no
W6 O22 1.83(2) no
W6 O17 2.101(12) no
W6 O20 2.10(2) no
W6 O18 2.118(13) no
W7 O32 1.77(2) no
W7 O30 1.79(2) no
W7 O24 1.801(14) no
W7 O19 2.106(13) no
W7 O18 2.107(14) no
W7 O20 2.16(2) no
W8 O28 1.798(13) no
W8 O31 1.81(2) no
W8 O26 1.81(2) no
W8 O20 2.081(13) no
W8 O17 2.127(14) no
W8 O19 2.128(15) no
Ir7 O21 2.022(14) no
Ir7 O22 2.03(2) no
Ir7 C54 2.08(3) no
Ir7 C50 2.08(2) no
Ir7 C53 2.09(2) no
Ir7 C49 2.12(2) no
Ir8 O24 2.042(14) no
Ir8 O23 2.041(14) no
Ir8 C57 2.08(3) no
Ir8 C61 2.09(2) no
Ir8 C58 2.10(3) no
Ir8 C62 2.11(2) no
Ir9 O25 2.04(2) no
Ir9 O26 2.070(14) no
Ir9 C66 2.07(3) no
Ir9 C65 2.09(3) no
Ir9 C70 2.11(3) no
Ir9 C69 2.13(2) no
Ir10 O28 2.054(15) no
Ir10 O27 2.063(14) no
Ir10 C78 2.11(2) no
Ir10 C73 2.12(3) no
Ir10 C77 2.12(2) no
Ir10 C74 2.13(3) no
Ir11 O29 2.029(14) no
Ir11 O30 2.042(14) no
Ir11 C82 2.07(3) no
Ir11 C85 2.07(2) no
Ir11 C86 2.12(2) no
Ir11 C81 2.12(3) no
Ir12 C94 2.01(3) no
Ir12 C89 2.06(3) no
Ir12 O32 2.06(2) no
Ir12 O31 2.07(2) no
Ir12 C93 2.12(3) no
Ir12 C90 2.15(3) no
C49 C50 1.35(3) no
C49 C56 1.53(4) no
C50 C51 1.52(3) no
C51 C52 1.51(4) no
C52 C53 1.55(3) no
C53 C54 1.37(3) no
C54 C55 1.50(4) no
C55 C56 1.53(4) no
C57 C58 1.39(4) no
C57 C64 1.51(4) no
C58 C59 1.61(4) no
C59 C60 1.46(4) no
C60 C61 1.52(4) no
C61 C62 1.41(3) no
C62 C63 1.52(3) no
C63 C64 1.56(4) no
C65 C66 1.37(4) no
C65 C72 1.49(4) no
C66 C67 1.53(4) no
C67 C68 1.50(4) no
C68 C69 1.53(4) no
C69 C70 1.40(4) no
C70 C71 1.56(4) no
C71 C72 1.53(4) no
C73 C74 1.42(3) no
C73 C80 1.51(4) no
C74 C75 1.56(4) no
C75 C76 1.50(4) no
C76 C77 1.48(3) no
C77 C78 1.41(3) no
C78 C79 1.49(3) no
C79 C80 1.49(4) no
C81 C82 1.38(4) no
C81 C88 1.52(3) no
C82 C83 1.57(3) no
C83 C84 1.55(3) no
C84 C85 1.54(3) no
C85 C86 1.43(3) no
C86 C87 1.54(3) no
C87 C88 1.46(3) no
C89 C90 1.39(4) no
C89 C96 1.49(4) no
C90 C91 1.47(4) no
C91 C92 1.54(4) no
C92 C93 1.57(4) no
C93 C94 1.36(4) no
C94 C95 1.59(5) no
C95 C96 1.60(5) no
N203 C205 1.18(3) no
C205 C206 1.46(4) no
N204 C207 1.14(3) no
C207 C208 1.44(4) no
N205 C209 1.15(4) no
C209 C210 1.36(5) no
N206 C211 1.12(3) no
C211 C212 1.43(4) no
N207 C213 1.12(4) no
C213 C214 1.38(5) no
N208 C215 1.12(4) no
C215 C216 1.38(5) no
N1 C105 1.49(3) no
N1 C101 1.53(3) no
N1 C113 1.53(3) no
N1 C109 1.54(3) no
C101 C102 1.49(4) no
C102 C103 1.56(4) no
C103 C104 1.47(4) no
C105 C106 1.53(4) no
C106 C107 1.54(4) no
C107 C108 1.44(4) no
C109 C110 1.59(4) no
C110 C111 1.59(4) no
C111 C112 1.49(4) no
C113 C114 1.53(4) no
C114 C115 1.52(4) no
C115 C116 1.53(4) no
N2 C125 1.44(3) no
N2 C117 1.52(3) no
N2 C129 1.57(3) no
N2 C121 1.57(3) no
C117 C118 1.55(3) no
C118 C119 1.55(4) no
C119 C120 1.38(5) no
C121 C122 1.52(3) no
C122 C123 1.53(4) no
C123 C124 1.51(4) no
C125 C126 1.53(3) no
C126 C127 1.55(3) no
C127 C128 1.56(3) no
C129 C130 1.50(3) no
C130 C131 1.47(3) no
C131 C132 1.55(3) no
N3 C137 1.41(5) no
N3 C141 1.47(5) no
N3 C133 1.61(5) no
N3 C145 1.69(6) no
C133 C134 1.46(5) no
C134 C135 1.70(7) no
C135 C136 1.35(9) no
C137 C138 1.42(4) no
C138 C139 1.54(5) no
C139 C140 1.34(6) no
C141 C142 1.63(5) no
C142 C143 1.56(5) no
C143 C144 1.48(5) no
C145 C146 1.62(6) no
C146 C147 1.52(6) no
C147 C148 1.60(5) no
N4 C157 1.48(7) no
N4 C161 1.60(6) no
N4 C153 1.69(6) no
N4 C149 1.79(5) no
C149 C150 1.43(5) no
C150 C151 1.39(6) no
C151 C152 1.48(6) no
C153 C154 1.51(8) no
C154 C155 1.69(10) no
C155 C156 1.73(9) no
C157 C158 1.51(7) no
C158 C159 1.37(6) no
C159 C160 1.47(8) no
C161 C162 1.58(7) no
C162 C163 1.73(7) no
C163 C164 1.55(7) no

loop_
_geom_torsion_atom_site_label_1
_geom_torsion_atom_site_label_2
_geom_torsion_atom_site_label_3
_geom_torsion_atom_site_label_4
_geom_torsion
_geom_torsion_publ_flag
O9 W2 O1 W1 -175.5(7) no
O7 W2 O1 W1 53.1(23) no
O6 W2 O1 W1 -73.6(7) no
O4 W2 O1 W1 93.4(6) no
O2 W2 O1 W1 15.6(6) no
O9 W2 O1 W4 75.9(7) no
O7 W2 O1 W4 -55.6(23) no
O6 W2 O1 W4 177.8(7) no
O4 W2 O1 W4 -15.2(5) no
O2 W2 O1 W4 -93.0(6) no
O5 W1 O1 W2 74.9(7) no
O13 W1 O1 W2 -55.8(20) no
O11 W1 O1 W2 175.7(7) no
O2 W1 O1 W2 -15.9(6) no
O3 W1 O1 W2 -93.2(7) no
O5 W1 O1 W4 -176.2(7) no
O13 W1 O1 W4 53.1(20) no
O11 W1 O1 W4 -75.4(7) no
O2 W1 O1 W4 93.0(7) no
O3 W1 O1 W4 15.7(5) no
O15 W4 O1 W2 53.8(22) no
O10 W4 O1 W2 -74.3(7) no
O12 W4 O1 W2 -176.6(7) no
O3 W4 O1 W2 93.4(6) no
O4 W4 O1 W2 15.1(5) no
O15 W4 O1 W1 -55.3(22) no
O10 W4 O1 W1 176.5(7) no
O12 W4 O1 W1 74.2(7) no
O3 W4 O1 W1 -15.8(5) no
O4 W4 O1 W1 -94.0(6) no
O16 W3 O2 W1 49.7(21) no
O14 W3 O2 W1 -76.0(7) no
O8 W3 O2 W1 -177.1(7) no
O3 W3 O2 W1 15.1(6) no
O4 W3 O2 W1 92.6(6) no
O16 W3 O2 W2 -57.6(19) no
O14 W3 O2 W2 176.6(6) no
O8 W3 O2 W2 75.6(6) no
O3 W3 O2 W2 -92.2(6) no
O4 W3 O2 W2 -14.7(5) no
O5 W1 O2 W3 176.9(7) no
O13 W1 O2 W3 75.3(8) no
O11 W1 O2 W3 -56.1(20) no
O1 W1 O2 W3 -92.2(7) no
O3 W1 O2 W3 -15.1(6) no
O5 W1 O2 W2 -75.5(7) no
O13 W1 O2 W2 -177.2(7) no
O11 W1 O2 W2 51.5(20) no
O1 W1 O2 W2 15.4(6) no
O3 W1 O2 W2 92.5(7) no
O9 W2 O2 W3 56.5(19) no
O7 W2 O2 W3 -75.4(6) no
O6 W2 O2 W3 -177.5(6) no
O1 W2 O2 W3 92.9(6) no
O4 W2 O2 W3 14.9(5) no
O9 W2 O2 W1 -51.9(21) no
O7 W2 O2 W1 176.2(7) no
O6 W2 O2 W1 74.1(7) no
O1 W2 O2 W1 -15.5(6) no
O4 W2 O2 W1 -93.5(6) no
O15 W4 O3 W1 -176.2(6) no
O10 W4 O3 W1 53.9(20) no
O12 W4 O3 W1 -74.7(7) no
O1 W4 O3 W1 15.8(5) no
O4 W4 O3 W1 92.9(6) no
O15 W4 O3 W3 74.8(7) no
O10 W4 O3 W3 -55.1(20) no
O12 W4 O3 W3 176.3(7) no
O1 W4 O3 W3 -93.2(7) no
O4 W4 O3 W3 -16.1(6) no
O5 W1 O3 W4 -54.7(20) no
O13 W1 O3 W4 176.0(7) no
O11 W1 O3 W4 73.2(7) no
O2 W1 O3 W4 -93.9(6) no
O1 W1 O3 W4 -15.9(5) no
O5 W1 O3 W3 54.3(20) no
O13 W1 O3 W3 -75.1(7) no
O11 W1 O3 W3 -177.9(7) no
O2 W1 O3 W3 15.0(6) no
O1 W1 O3 W3 93.1(7) no
O16 W3 O3 W4 -74.9(7) no
O14 W3 O3 W4 -177.6(7) no
O8 W3 O3 W4 55.0(23) no
O2 W3 O3 W4 94.2(7) no
O4 W3 O3 W4 16.1(6) no
O16 W3 O3 W1 175.9(7) no
O14 W3 O3 W1 73.2(7) no
O8 W3 O3 W1 -54.3(23) no
O2 W3 O3 W1 -15.0(6) no
O4 W3 O3 W1 -93.2(7) no
O9 W2 O4 W4 -74.9(7) no
O7 W2 O4 W4 -177.4(7) no
O6 W2 O4 W4 54.9(18) no
O1 W2 O4 W4 15.2(6) no
O2 W2 O4 W4 92.5(6) no
O9 W2 O4 W3 177.7(6) no
O7 W2 O4 W3 75.3(7) no
O6 W2 O4 W3 -52.5(17) no
O1 W2 O4 W3 -92.2(6) no
O2 W2 O4 W3 -14.9(5) no
O15 W4 O4 W2 176.7(7) no
O10 W4 O4 W2 75.1(7) no
O12 W4 O4 W2 -52.5(20) no
O3 W4 O4 W2 -92.3(7) no
O1 W4 O4 W2 -15.1(6) no
O15 W4 O4 W3 -75.0(7) no
O10 W4 O4 W3 -176.6(7) no
O12 W4 O4 W3 55.7(20) no
O3 W4 O4 W3 15.9(6) no
O1 W4 O4 W3 93.2(7) no
O16 W3 O4 W2 -178.0(6) no
O14 W3 O4 W2 49.5(18) no
O8 W3 O4 W2 -75.7(7) no
O2 W3 O4 W2 15.1(5) no
O3 W3 O4 W2 92.2(7) no
O16 W3 O4 W4 73.9(7) no
O14 W3 O4 W4 -58.5(19) no
O8 W3 O4 W4 176.2(7) no
O2 W3 O4 W4 -93.0(6) no
O3 W3 O4 W4 -15.8(6) no
O13 W1 O5 Ir1 120.9(15) no
O11 W1 O5 Ir1 -133.4(14) no
O2 W1 O5 Ir1 30.5(15) no
O1 W1 O5 Ir1 -43.9(15) no
O3 W1 O5 Ir1 -7.0(30) no
O6 Ir1 O5 W1 9.9(14) no
C6 Ir1 O5 W1 -153.1(16) no
C2 Ir1 O5 W1 88.8(38) no
C5 Ir1 O5 W1 169.0(16) no
C1 Ir1 O5 W1 -81.3(38) no
O9 W2 O6 Ir1 135.1(15) no
O7 W2 O6 Ir1 -119.3(15) no
O1 W2 O6 Ir1 44.8(15) no
O4 W2 O6 Ir1 6.8(28) no
O2 W2 O6 Ir1 -29.3(15) no
C6 Ir1 O6 W2 71.4(36) no
O5 Ir1 O6 W2 -10.5(15) no
C2 Ir1 O6 W2 -172.1(17) no
C5 Ir1 O6 W2 -100.4(28) no
C1 Ir1 O6 W2 150.1(17) no
O9 W2 O7 Ir2 -152.7(13) no
O6 W2 O7 Ir2 102.0(14) no
O1 W2 O7 Ir2 -22.9(31) no
O4 W2 O7 Ir2 -61.5(14) no
O2 W2 O7 Ir2 12.9(14) no
O8 Ir2 O7 W2 33.8(14) no
C10 Ir2 O7 W2 125.8(21) no
C14 Ir2 O7 W2 -125.9(15) no
C13 Ir2 O7 W2 -163.6(15) no
C9 Ir2 O7 W2 -46.6(29) no
O16 W3 O8 Ir2 151.9(13) no
O14 W3 O8 Ir2 -102.3(14) no
O2 W3 O8 Ir2 -13.7(14) no
O3 W3 O8 Ir2 23.7(31) no
O4 W3 O8 Ir2 60.9(14) no
O7 Ir2 O8 W3 -33.2(14) no
C10 Ir2 O8 W3 167.6(15) no
C14 Ir2 O8 W3 58.0(27) no
C13 Ir2 O8 W3 -115.3(24) no
C9 Ir2 O8 W3 127.6(15) no
O7 W2 O9 Ir3 150.2(12) no
O6 W2 O9 Ir3 -104.4(13) no
O1 W2 O9 Ir3 -14.9(13) no
O4 W2 O9 Ir3 59.6(13) no
O2 W2 O9 Ir3 19.8(28) no
O10 Ir3 O9 W2 -31.8(13) no
C21 Ir3 O9 W2 169.3(14) no
C22 Ir3 O9 W2 129.8(14) no
C18 Ir3 O9 W2 -116.2(25) no
C17 Ir3 O9 W2 46.7(30) no
O15 W4 O10 Ir3 -154.5(13) no
O12 W4 O10 Ir3 100.9(14) no
O3 W4 O10 Ir3 -26.0(28) no
O1 W4 O10 Ir3 10.3(13) no
O4 W4 O10 Ir3 -63.4(14) no
O9 Ir3 O10 W4 34.7(13) no
C21 Ir3 O10 W4 120.3(22) no
C22 Ir3 O10 W4 -58.1(31) no
C18 Ir3 O10 W4 -164.1(15) no
C17 Ir3 O10 W4 -126.5(15) no
O5 W1 O11 Ir4' 158.5(12) no
O13 W1 O11 Ir4' -96.7(13) no
O2 W1 O11 Ir4' 32.9(26) no
O1 W1 O11 Ir4' 67.5(12) no
O3 W1 O11 Ir4' -6.1(12) no
O5 W1 O11 Ir4 102.7(14) no
O13 W1 O11 Ir4 -152.6(14) no
O2 W1 O11 Ir4 -22.9(28) no
O1 W1 O11 Ir4 11.6(14) no
O3 W1 O11 Ir4 -62.0(14) no
O15 W4 O12 Ir4' 99.3(14) no
O10 W4 O12 Ir4' -155.9(13) no
O3 W4 O12 Ir4' 8.1(14) no
O1 W4 O12 Ir4' -65.7(13) no
O4 W4 O12 Ir4' -30.1(28) no
O15 W4 O12 Ir4 157.2(13) no
O10 W4 O12 Ir4 -98.1(14) no
O3 W4 O12 Ir4 65.9(14) no
O1 W4 O12 Ir4 -7.9(14) no
O4 W4 O12 Ir4 27.8(28) no
O5 W1 O13 Ir5 -108.5(16) no
O11 W1 O13 Ir5 147.4(15) no
O2 W1 O13 Ir5 -17.4(15) no
O1 W1 O13 Ir5 20.8(30) no
O3 W1 O13 Ir5 56.4(15) no
O14 Ir5 O13 W1 -25.0(15) no
C33 Ir5 O13 W1 134.3(17) no
C38 Ir5 O13 W1 53.8(39) no
C37 Ir5 O13 W1 -108.3(33) no
C34 Ir5 O13 W1 171.9(16) no
O16 W3 O14 Ir5 -142.0(14) no
O8 W3 O14 Ir5 112.5(14) no
O2 W3 O14 Ir5 21.9(14) no
O3 W3 O14 Ir5 -51.9(15) no
O4 W3 O14 Ir5 -11.2(28) no
O13 Ir5 O14 W3 22.0(14) no
C33 Ir5 O14 W3 -63.0(30) no
C38 Ir5 O14 W3 -139.7(16) no
C37 Ir5 O14 W3 -176.3(16) no
C34 Ir5 O14 W3 111.8(30) no
O10 W4 O15 Ir6 147.6(14) no
O12 W4 O15 Ir6 -107.2(14) no
O3 W4 O15 Ir6 -16.7(14) no
O1 W4 O15 Ir6 21.0(30) no
O4 W4 O15 Ir6 57.8(14) no
C45 Ir6 O15 W4 67.1(25) no
O16 Ir6 O15 W4 -26.8(14) no
C41 Ir6 O15 W4 176.6(15) no
C42 Ir6 O15 W4 140.1(16) no
C46 Ir6 O15 W4 -106.0(32) no
O14 W3 O16 Ir6 109.3(14) no
O8 W3 O16 Ir6 -146.2(13) no
O2 W3 O16 Ir6 -14.4(29) no
O3 W3 O16 Ir6 18.7(14) no
O4 W3 O16 Ir6 -55.4(14) no
O15 Ir6 O16 W3 25.3(14) no
C45 Ir6 O16 W3 -131.2(15) no
C41 Ir6 O16 W3 114.5(23) no
C42 Ir6 O16 W3 -55.0(43) no
C46 Ir6 O16 W3 -171.0(15) no
O6 Ir1 C1 C2 85.7(22) no
C6 Ir1 C1 C2 -111.3(24) no
O5 Ir1 C1 C2 174.8(27) no
C2 Ir1 C1 C2 0.000(10) no
C5 Ir1 C1 C2 -74.7(23) no
O6 Ir1 C1 C8 -147.3(28) no
C6 Ir1 C1 C8 15.7(29) no
O5 Ir1 C1 C8 -58.1(52) no
C2 Ir1 C1 C8 127.1(41) no
C5 Ir1 C1 C8 52.3(30) no
C8 C1 C2 C3 -1.5(69) no
Ir1 C1 C2 C3 107.0(40) no
C8 C1 C2 Ir1 -108.4(42) no
Ir1 C1 C2 Ir1 0.000(7) no
O6 Ir1 C2 C1 -97.1(22) no
C6 Ir1 C2 C1 67.5(23) no
O5 Ir1 C2 C1 -174.7(28) no
C5 Ir1 C2 C1 102.8(24) no
C1 Ir1 C2 C1 0.000(9) no
O6 Ir1 C2 C3 136.4(28) no
C6 Ir1 C2 C3 -58.9(29) no
O5 Ir1 C2 C3 58.9(52) no
C5 Ir1 C2 C3 -23.6(28) no
C1 Ir1 C2 C3 -126.4(40) no
C1 C2 C3 C4 -51.3(53) no
Ir1 C2 C3 C4 35.1(40) no
C2 C3 C4 C5 -26.5(40) no
C3 C4 C5 C6 91.3(38) no
C3 C4 C5 Ir1 8.7(35) no
O6 Ir1 C5 C6 176.0(20) no
C6 Ir1 C5 C6 0.000(1) no
O5 Ir1 C5 C6 88.3(18) no
C2 Ir1 C5 C6 -110.3(20) no
C1 Ir1 C5 C6 -73.5(20) no
O6 Ir1 C5 C4 -66.0(37) no
C6 Ir1 C5 C4 118.0(32) no
O5 Ir1 C5 C4 -153.7(23) no
C2 Ir1 C5 C4 7.7(24) no
C1 Ir1 C5 C4 44.4(25) no
C4 C5 C6 C7 -0.9(53) no
Ir1 C5 C6 C7 109.5(33) no
C4 C5 C6 Ir1 -110.4(30) no
Ir1 C5 C6 Ir1 0.0 no
O6 Ir1 C6 C5 -175.2(24) no
O5 Ir1 C6 C5 -94.7(18) no
C2 Ir1 C6 C5 68.7(20) no
C5 Ir1 C6 C5 0.000(1) no
C1 Ir1 C6 C5 103.8(20) no
O6 Ir1 C6 C7 59.1(43) no
O5 Ir1 C6 C7 139.6(22) no
C2 Ir1 C6 C7 -56.9(24) no
C5 Ir1 C6 C7 -125.6(32) no
C1 Ir1 C6 C7 -21.8(23) no
C5 C6 C7 C8 -64.5(45) no
Ir1 C6 C7 C8 23.7(36) no
C2 C1 C8 C7 79.3(50) no
Ir1 C1 C8 C7 -6.8(43) no
C6 C7 C8 C1 -10.3(44) no
O8 Ir2 C9 C10 96.3(13) no
O7 Ir2 C9 C10 175.8(18) no
C10 Ir2 C9 C10 0.0 no
C14 Ir2 C9 C10 -102.9(14) no
C13 Ir2 C9 C10 -68.0(14) no
O8 Ir2 C9 C16 -142.8(20) no
O7 Ir2 C9 C16 -63.3(32) no
C10 Ir2 C9 C16 120.9(25) no
C14 Ir2 C9 C16 18.0(19) no
C13 Ir2 C9 C16 52.9(21) no
C16 C9 C10 C11 6.0(36) no
Ir2 C9 C10 C11 109.2(20) no
C16 C9 C10 Ir2 -103.2(24) no
Ir2 C9 C10 Ir2 0.0 no
O8 Ir2 C10 C9 -85.7(13) no
O7 Ir2 C10 C9 -176.1(17) no
C14 Ir2 C10 C9 75.3(14) no
C13 Ir2 C10 C9 111.7(15) no
C9 Ir2 C10 C9 0.0 no
O8 Ir2 C10 C11 158.3(18) no
O7 Ir2 C10 C11 67.9(30) no
C14 Ir2 C10 C11 -40.7(19) no
C13 Ir2 C10 C11 -4.3(18) no
C9 Ir2 C10 C11 -116.0(24) no
C9 C10 C11 C12 -94.7(27) no
Ir2 C10 C11 C12 -11.6(29) no
C10 C11 C12 C13 26.7(31) no
C11 C12 C13 C14 52.3(33) no
C11 C12 C13 Ir2 -30.6(26) no
O8 Ir2 C13 C14 176.2(19) no
O7 Ir2 C13 C14 95.0(13) no
C10 Ir2 C13 C14 -104.7(15) no
C14 Ir2 C13 C14 0.000(8) no
C9 Ir2 C13 C14 -67.6(15) no
O8 Ir2 C13 C12 -59.8(32) no
O7 Ir2 C13 C12 -141.0(18) no
C10 Ir2 C13 C12 19.3(18) no
C14 Ir2 C13 C12 124.0(24) no
C9 Ir2 C13 C12 56.4(19) no
C12 C13 C14 C15 3.2(35) no
Ir2 C13 C14 C15 107.7(20) no
C12 C13 C14 Ir2 -104.5(23) no
Ir2 C13 C14 Ir2 0.000(6) no
O8 Ir2 C14 C13 -176.7(16) no
O7 Ir2 C14 C13 -87.0(13) no
C10 Ir2 C14 C13 73.3(14) no
C13 Ir2 C14 C13 0.000(8) no
C9 Ir2 C14 C13 112.3(15) no
O8 Ir2 C14 C15 68.0(29) no
O7 Ir2 C14 C15 157.6(18) no
C10 Ir2 C14 C15 -42.0(19) no
C13 Ir2 C14 C15 -115.4(24) no
C9 Ir2 C14 C15 -3.1(18) no
C13 C14 C15 C16 -93.4(28) no
Ir2 C14 C15 C16 -11.8(29) no
C10 C9 C16 C15 49.7(35) no
Ir2 C9 C16 C15 -28.9(29) no
C14 C15 C16 C9 26.2(34) no
O10 Ir3 C17 C18 -93.8(15) no
O9 Ir3 C17 C18 -171.0(20) no
C21 Ir3 C17 C18 66.7(16) no
C22 Ir3 C17 C18 103.3(16) no
C18 Ir3 C17 C18 0.000(7) no
O10 Ir3 C17 C24 147.1(19) no
O9 Ir3 C17 C24 69.9(32) no
C21 Ir3 C17 C24 -52.4(21) no
C22 Ir3 C17 C24 -15.8(19) no
C18 Ir3 C17 C24 -119.1(26) no
C24 C17 C18 C19 -1.8(39) no
Ir3 C17 C18 C19 -105.8(24) no
C24 C17 C18 Ir3 104.0(23) no
Ir3 C17 C18 Ir3 0.000(4) no
O10 Ir3 C18 C17 88.1(15) no
O9 Ir3 C18 C17 170.9(20) no
C21 Ir3 C18 C17 -112.6(16) no
C22 Ir3 C18 C17 -74.4(16) no
C17 Ir3 C18 C17 0.000(7) no
O10 Ir3 C18 C19 -152.6(19) no
O9 Ir3 C18 C19 -69.8(34) no
C21 Ir3 C18 C19 6.7(19) no
C22 Ir3 C18 C19 44.9(20) no
C17 Ir3 C18 C19 119.3(27) no
C17 C18 C19 C20 93.5(31) no
Ir3 C18 C19 C20 11.0(30) no
C18 C19 C20 C21 -28.7(32) no
C19 C20 C21 C22 -48.2(35) no
C19 C20 C21 Ir3 34.0(26) no
O10 Ir3 C21 C22 -179.2(18) no
O9 Ir3 C21 C22 -95.5(14) no
C22 Ir3 C21 C22 0.000(3) no
C18 Ir3 C21 C22 102.9(15) no
C17 Ir3 C21 C22 68.4(15) no
O10 Ir3 C21 C20 55.6(30) no
O9 Ir3 C21 C20 139.3(17) no
C22 Ir3 C21 C20 -125.2(24) no
C18 Ir3 C21 C20 -22.3(18) no
C17 Ir3 C21 C20 -56.8(19) no
C20 C21 C22 C23 -5.8(37) no
Ir3 C21 C22 C23 -108.9(21) no
C20 C21 C22 Ir3 103.2(25) no
Ir3 C21 C22 Ir3 0.000(3) no
O10 Ir3 C22 C21 179.1(21) no
O9 Ir3 C22 C21 88.3(14) no
C21 Ir3 C22 C21 0.000(3) no
C18 Ir3 C22 C21 -74.5(15) no
C17 Ir3 C22 C21 -110.9(15) no
O10 Ir3 C22 C23 -66.8(35) no
O9 Ir3 C22 C23 -157.6(18) no
C21 Ir3 C22 C23 114.1(25) no
C18 Ir3 C22 C23 39.6(20) no
C17 Ir3 C22 C23 3.2(19) no
C21 C22 C23 C24 90.9(28) no
Ir3 C22 C23 C24 10.1(30) no
C22 C23 C24 C17 -23.5(34) no
C18 C17 C24 C23 -54.5(36) no
Ir3 C17 C24 C23 26.1(30) no
W1 O11 Ir4 O12 37.0(14) no
Ir4' O11 Ir4 O12 -66.4(6) no
W1 O11 Ir4 C25 -30.9(51) no
Ir4' O11 Ir4 C25 -134.2(44) no
W1 O11 Ir4 C26 127.5(30) no
Ir4' O11 Ir4 C26 24.2(31) no
W1 O11 Ir4 C29 -159.7(16) no
Ir4' O11 Ir4 C29 97.0(9) no
W1 O11 Ir4 C30 -119.6(16) no
Ir4' O11 Ir4 C30 137.1(10) no
W4 O12 Ir4 O11 -38.7(14) no
Ir4' O12 Ir4 O11 72.1(6) no
W4 O12 Ir4 C25 128.0(16) no
Ir4' O12 Ir4 C25 -121.2(10) no
W4 O12 Ir4 C26 163.4(16) no
Ir4' O12 Ir4 C26 -85.8(10) no
W4 O12 Ir4 C29 -115.2(32) no
Ir4' O12 Ir4 C29 -4.4(33) no
W4 O12 Ir4 C30 58.0(32) no
Ir4' O12 Ir4 C30 168.8(26) no
O11 Ir4 C25 C26 166.3(36) no
O12 Ir4 C25 C26 99.1(24) no
C26 Ir4 C25 C26 0.00(2) no
C29 Ir4 C25 C26 -65.5(26) no
C30 Ir4 C25 C26 -103.0(26) no
O11 Ir4 C25 C32 -64.6(56) no
O12 Ir4 C25 C32 -131.8(24) no
C26 Ir4 C25 C32 129.1(39) no
C29 Ir4 C25 C32 63.6(25) no
C30 Ir4 C25 C32 26.1(24) no
C32 C25 C26 C27 11.4(64) no
Ir4 C25 C26 C27 108.9(36) no
C32 C25 C26 Ir4 -97.4(40) no
Ir4 C25 C26 Ir4 0.000(12) no
O11 Ir4 C26 C25 -171.0(24) no
O12 Ir4 C26 C25 -82.5(24) no
C25 Ir4 C26 C25 0.00(2) no
C29 Ir4 C26 C25 114.6(26) no
C30 Ir4 C26 C25 75.0(26) no
O11 Ir4 C26 C27 70.1(43) no
O12 Ir4 C26 C27 158.6(25) no
C25 Ir4 C26 C27 -118.9(39) no
C29 Ir4 C26 C27 -4.2(26) no
C30 Ir4 C26 C27 -43.9(27) no
C25 C26 C27 C28 -89.9(44) no
Ir4 C26 C27 C28 -6.1(39) no
C26 C27 C28 C29 18.3(44) no
C27 C28 C29 C30 57.1(44) no
C27 C28 C29 Ir4 -22.1(37) no
O11 Ir4 C29 C30 100.3(19) no
O12 Ir4 C29 C30 175.8(26) no
C25 Ir4 C29 C30 -68.4(21) no
C26 Ir4 C29 C30 -100.8(21) no
C30 Ir4 C29 C30 0.000(4) no
O11 Ir4 C29 C28 -144.9(22) no
O12 Ir4 C29 C28 -69.4(42) no
C25 Ir4 C29 C28 46.4(24) no
C26 Ir4 C29 C28 14.0(23) no
C30 Ir4 C29 C28 114.8(31) no
C28 C29 C30 C31 -2.1(55) no
Ir4 C29 C30 C31 102.6(37) no
C28 C29 C30 Ir4 -104.7(29) no
Ir4 C29 C30 Ir4 0.000(3) no
O11 Ir4 C30 C29 -82.9(18) no
O12 Ir4 C30 C29 -176.9(20) no
C25 Ir4 C30 C29 111.6(20) no
C26 Ir4 C30 C29 76.9(20) no
C29 Ir4 C30 C29 0.000(5) no
O11 Ir4 C30 C31 154.4(23) no
O12 Ir4 C30 C31 60.4(40) no
C25 Ir4 C30 C31 -11.1(25) no
C26 Ir4 C30 C31 -45.8(26) no
C29 Ir4 C30 C31 -122.8(33) no
C29 C30 C31 C32 -88.8(46) no
Ir4 C30 C31 C32 -8.9(39) no
C30 C31 C32 C25 32.3(44) no
C26 C25 C32 C31 41.3(56) no
Ir4 C25 C32 C31 -40.3(37) no
W4 O12 Ir4' O11 42.1(14) no
Ir4 O12 Ir4' O11 -72.7(5) no
W4 O12 Ir4' C29' 153.9(61) no
Ir4 O12 Ir4' C29' 39.1(63) no
W4 O12 Ir4' C25' -124.4(24) no
Ir4 O12 Ir4' C25' 120.8(21) no
W4 O12 Ir4' C26' -159.8(23) no
Ir4 O12 Ir4' C26' 85.4(20) no
W4 O12 Ir4' C30' -76.7(43) no
Ir4 O12 Ir4' C30' 168.5(41) no
W1 O11 Ir4' O12 -43.4(13) no
Ir4 O11 Ir4' O12 77.4(6) no
W1 O11 Ir4' C29' 152.6(23) no
Ir4 O11 Ir4' C29' -86.6(21) no
W1 O11 Ir4' C25' 4.9(68) no
Ir4 O11 Ir4' C25' 125.6(65) no
W1 O11 Ir4' C26' -118.9(53) no
Ir4 O11 Ir4' C26' 1.8(53) no
W1 O11 Ir4' C30' 111.7(24) no
Ir4 O11 Ir4' C30' -127.6(21) no
O12 Ir4' C25' C26' -97.5(35) no
O11 Ir4' C25' C26' -146.8(56) no
C29' Ir4' C25' C26' 65.4(31) no
C26' Ir4' C25' C26' 0.00(2) no
C30' Ir4' C25' C26' 102.9(32) no
O12 Ir4' C25' C32' 134.3(39) no
O11 Ir4' C25' C32' 85.0(69) no
C29' Ir4' C25' C32' -62.7(35) no
C26' Ir4' C25' C32' -128.1(48) no
C30' Ir4' C25' C32' -25.2(35) no
C32' C25' C26' C27' -10.5(74) no
Ir4' C25' C26' C27' -108.8(40) no
C32' C25' C26' Ir4' 98.3(47) no
Ir4' C25' C26' Ir4' 0.000(11) no
O12 Ir4' C26' C25' 77.8(34) no
O11 Ir4' C26' C25' 153.9(47) no
C29' Ir4' C26' C25' -114.6(32) no
C25' Ir4' C26' C25' 0.00(2) no
C30' Ir4' C26' C25' -74.5(31) no
O12 Ir4' C26' C27' -163.9(48) no
O11 Ir4' C26' C27' -87.8(66) no
C29' Ir4' C26' C27' 3.7(46) no
C25' Ir4' C26' C27' 118.2(52) no
C30' Ir4' C26' C27' 43.7(47) no
C25' C26' C27' C28' 91.1(69) no
Ir4' C26' C27' C28' 7.4(79) no
C26' C27' C28' C29' -19.8(91) no
C27' C28' C29' C30' -56.5(73) no
C27' C28' C29' Ir4' 23.3(73) no
O12 Ir4' C29' C30' 146.4(62) no
O11 Ir4' C29' C30' -103.1(28) no
C25' Ir4' C29' C30' 67.4(26) no
C26' Ir4' C29' C30' 99.7(26) no
C30' Ir4' C29' C30' 0.000(2) no
O12 Ir4' C29' C28' 32.5(82) no
O11 Ir4' C29' C28' 143.0(38) no
C25' Ir4' C29' C28' -46.6(38) no
C26' Ir4' C29' C28' -14.2(38) no
C30' Ir4' C29' C28' -113.9(42) no
C28' C29' C30' C31' 2.5(62) no
Ir4' C29' C30' C31' -102.9(42) no
C28' C29' C30' Ir4' 105.4(34) no
Ir4' C29' C30' Ir4' 0.000(2) no
O12 Ir4' C30' C29' -159.6(40) no
O11 Ir4' C30' C29' 85.1(28) no
C29' Ir4' C30' C29' 0.000(2) no
C25' Ir4' C30' C29' -112.3(26) no
C26' Ir4' C30' C29' -77.6(25) no
O12 Ir4' C30' C31' -38.8(65) no
O11 Ir4' C30' C31' -154.2(42) no
C29' Ir4' C30' C31' 120.8(48) no
C25' Ir4' C30' C31' 8.5(43) no
C26' Ir4' C30' C31' 43.1(43) no
C29' C30' C31' C32' 91.5(67) no
Ir4' C30' C31' C32' 12.8(71) no
C30' C31' C32' C25' -35.4(78) no
C26' C25' C32' C31' -40.2(78) no
Ir4' C25' C32' C31' 41.7(61) no
O14 Ir5 C33 C34 177.5(19) no
O13 Ir5 C33 C34 94.0(17) no
C38 Ir5 C33 C34 -104.4(18) no
C37 Ir5 C33 C34 -69.6(18) no
C34 Ir5 C33 C34 0.000(11) no
O14 Ir5 C33 C40 -61.0(35) no
O13 Ir5 C33 C40 -144.5(20) no
C38 Ir5 C33 C40 17.0(21) no
C37 Ir5 C33 C40 51.8(22) no
C34 Ir5 C33 C40 121.4(29) no
C40 C33 C34 C35 -0.4(48) no
Ir5 C33 C34 C35 105.2(30) no
C40 C33 C34 Ir5 -105.6(29) no
Ir5 C33 C34 Ir5 0.000(7) no
O14 Ir5 C34 C33 -177.0(23) no
O13 Ir5 C34 C33 -88.7(17) no
C33 Ir5 C34 C33 0.000(10) no
C38 Ir5 C34 C33 74.9(18) no
C37 Ir5 C34 C33 109.6(19) no
O14 Ir5 C34 C35 62.8(39) no
O13 Ir5 C34 C35 151.1(20) no
C33 Ir5 C34 C35 -120.2(29) no
C38 Ir5 C34 C35 -45.3(22) no
C37 Ir5 C34 C35 -10.6(21) no
C33 C34 C35 C36 -79.0(40) no
Ir5 C34 C35 C36 1.0(34) no
C34 C35 C36 C37 14.2(41) no
C35 C36 C37 C38 60.5(48) no
C35 C36 C37 Ir5 -23.1(38) no
O14 Ir5 C37 C38 88.5(20) no
O13 Ir5 C37 C38 170.5(26) no
C33 Ir5 C37 C38 -72.4(22) no
C38 Ir5 C37 C38 0.000(9) no
C34 Ir5 C37 C38 -107.6(22) no
O14 Ir5 C37 C36 -145.5(24) no
O13 Ir5 C37 C36 -63.5(46) no
C33 Ir5 C37 C36 53.7(25) no
C38 Ir5 C37 C36 126.0(36) no
C34 Ir5 C37 C36 18.4(24) no
C36 C37 C38 C39 2.8(57) no
Ir5 C37 C38 C39 107.3(33) no
C36 C37 C38 Ir5 -104.5(36) no
Ir5 C37 C38 Ir5 0.000(6) no
O14 Ir5 C38 C37 -92.9(21) no
O13 Ir5 C38 C37 -170.6(26) no
C33 Ir5 C38 C37 107.4(22) no
C37 Ir5 C38 C37 0.000(10) no
C34 Ir5 C38 C37 71.2(21) no
O14 Ir5 C38 C39 145.2(24) no
O13 Ir5 C38 C39 67.5(45) no
C33 Ir5 C38 C39 -14.5(25) no
C37 Ir5 C38 C39 -121.9(35) no
C34 Ir5 C38 C39 -50.7(25) no
C37 C38 C39 C40 -76.9(44) no
Ir5 C38 C39 C40 8.4(39) no
C38 C39 C40 C33 5.6(44) no
C34 C33 C40 C39 67.9(42) no
Ir5 C33 C40 C39 -17.1(35) no
O15 Ir6 C41 C42 -88.9(17) no
C45 Ir6 C41 C42 69.1(18) no
O16 Ir6 C41 C42 -176.0(18) no
C42 Ir6 C41 C42 0.000(15) no
C46 Ir6 C41 C42 107.5(19) no
O15 Ir6 C41 C48 154.2(21) no
C45 Ir6 C41 C48 -47.9(22) no
O16 Ir6 C41 C48 67.1(31) no
C42 Ir6 C41 C48 -116.9(29) no
C46 Ir6 C41 C48 -9.4(21) no
C48 C41 C42 C43 2.7(47) no
Ir6 C41 C42 C43 -103.9(31) no
C48 C41 C42 Ir6 106.6(26) no
Ir6 C41 C42 Ir6 0.000(8) no
O15 Ir6 C42 C41 93.6(17) no
C45 Ir6 C42 C41 -109.1(18) no
O16 Ir6 C42 C41 173.0(30) no
C41 Ir6 C42 C41 0.000(15) no
C46 Ir6 C42 C41 -71.2(18) no
O15 Ir6 C42 C43 -141.7(22) no
C45 Ir6 C42 C43 15.6(22) no
O16 Ir6 C42 C43 -62.3(49) no
C41 Ir6 C42 C43 124.7(31) no
C46 Ir6 C42 C43 53.5(24) no
C41 C42 C43 C44 70.0(45) no
Ir6 C42 C43 C44 -13.0(38) no
C42 C43 C44 C45 0.1(44) no
C43 C44 C45 C46 -72.5(40) no
C43 C44 C45 Ir6 13.3(38) no
O15 Ir6 C45 C46 -176.9(17) no
O16 Ir6 C45 C46 -85.5(15) no
C41 Ir6 C45 C46 73.4(16) no
C42 Ir6 C45 C46 107.6(17) no
C46 Ir6 C45 C46 0.0 no
O15 Ir6 C45 C44 59.7(33) no
O16 Ir6 C45 C44 151.2(21) no
C41 Ir6 C45 C44 -50.0(22) no
C42 Ir6 C45 C44 -15.8(22) no
C46 Ir6 C45 C44 -123.4(29) no
C44 C45 C46 C47 5.0(44) no
Ir6 C45 C46 C47 -102.7(27) no
C44 C45 C46 Ir6 107.6(27) no
Ir6 C45 C46 Ir6 0.0 no
O15 Ir6 C46 C45 175.7(24) no
C45 Ir6 C46 C45 0.0 no
O16 Ir6 C46 C45 97.6(15) no
C41 Ir6 C46 C45 -105.0(16) no
C42 Ir6 C46 C45 -70.5(17) no
O15 Ir6 C46 C47 -66.2(39) no
C45 Ir6 C46 C47 118.0(28) no
O16 Ir6 C46 C47 -144.3(22) no
C41 Ir6 C46 C47 13.0(22) no
C42 Ir6 C46 C47 47.6(23) no
C45 C46 C47 C48 62.2(43) no
Ir6 C46 C47 C48 -14.7(39) no
C46 C47 C48 C41 7.0(46) no
C42 C41 C48 C47 -78.5(39) no
Ir6 C41 C48 C47 4.2(37) no
O27 W5 O17 W6 176.7(6) no
O29 W5 O17 W6 -53.8(20) no
O21 W5 O17 W6 74.8(7) no
O19 W5 O17 W6 -92.9(6) no
O18 W5 O17 W6 -15.2(6) no
O27 W5 O17 W8 -74.8(6) no
O29 W5 O17 W8 54.6(20) no
O21 W5 O17 W8 -176.7(6) no
O19 W5 O17 W8 15.6(5) no
O18 W5 O17 W8 93.2(6) no
O25 W6 O17 W5 -176.7(7) no
O23 W6 O17 W5 54.8(22) no
O22 W6 O17 W5 -74.1(7) no
O20 W6 O17 W5 94.1(7) no
O18 W6 O17 W5 15.1(6) no
O25 W6 O17 W8 74.9(7) no
O23 W6 O17 W8 -53.6(22) no
O22 W6 O17 W8 177.5(7) no
O20 W6 O17 W8 -14.4(6) no
O18 W6 O17 W8 -93.4(6) no
O28 W8 O17 W5 74.5(6) no
O31 W8 O17 W5 -50.7(18) no
O26 W8 O17 W5 176.2(6) no
O20 W8 O17 W5 -94.4(6) no
O19 W8 O17 W5 -15.3(5) no
O28 W8 O17 W6 -176.5(6) no
O31 W8 O17 W6 58.3(18) no
O26 W8 O17 W6 -74.8(7) no
O20 W8 O17 W6 14.5(6) no
O19 W8 O17 W6 93.6(6) no
O27 W5 O18 W7 -48.7(21) no
O29 W5 O18 W7 75.4(7) no
O21 W5 O18 W7 176.6(7) no
O17 W5 O18 W7 -92.9(6) no
O19 W5 O18 W7 -14.2(6) no
O27 W5 O18 W6 59.2(21) no
O29 W5 O18 W6 -176.7(7) no
O21 W5 O18 W6 -75.5(7) no
O17 W5 O18 W6 15.0(6) no
O19 W5 O18 W6 93.7(7) no
O32 W7 O18 W5 48.4(20) no
O30 W7 O18 W5 -76.4(6) no
O24 W7 O18 W5 -178.7(7) no
O19 W7 O18 W5 14.0(6) no
O20 W7 O18 W5 91.7(6) no
O32 W7 O18 W6 -59.2(19) no
O30 W7 O18 W6 176.0(6) no
O24 W7 O18 W6 73.6(7) no
O19 W7 O18 W6 -93.6(6) no
O20 W7 O18 W6 -16.0(5) no
O25 W6 O18 W5 -50.7(19) no
O23 W6 O18 W5 177.3(7) no
O22 W6 O18 W5 75.2(7) no
O17 W6 O18 W5 -14.8(6) no
O20 W6 O18 W5 -91.8(6) no
O25 W6 O18 W7 57.4(18) no
O23 W6 O18 W7 -74.5(7) no
O22 W6 O18 W7 -176.7(7) no
O17 W6 O18 W7 93.3(6) no
O20 W6 O18 W7 16.3(5) no
O27 W5 O19 W7 -175.4(7) no
O29 W5 O19 W7 -76.0(7) no
O21 W5 O19 W7 50.1(21) no
O17 W5 O19 W7 92.2(6) no
O18 W5 O19 W7 14.2(5) no
O27 W5 O19 W8 76.9(6) no
O29 W5 O19 W8 176.3(6) no
O21 W5 O19 W8 -57.6(20) no
O17 W5 O19 W8 -15.5(5) no
O18 W5 O19 W8 -93.5(6) no
O32 W7 O19 W5 176.9(7) no
O30 W7 O19 W5 74.4(7) no
O24 W7 O19 W5 -56.4(22) no
O18 W7 O19 W5 -14.1(5) no
O20 W7 O19 W5 -92.1(7) no
O32 W7 O19 W8 -75.1(7) no
O30 W7 O19 W8 -177.7(7) no
O24 W7 O19 W8 51.5(22) no
O18 W7 O19 W8 93.8(6) no
O20 W7 O19 W8 15.9(6) no
O28 W8 O19 W5 -76.1(7) no
O31 W8 O19 W5 -175.7(6) no
O26 W8 O19 W5 51.0(18) no
O20 W8 O19 W5 92.2(7) no
O17 W8 O19 W5 15.3(5) no
O28 W8 O19 W7 175.3(7) no
O31 W8 O19 W7 75.6(6) no
O26 W8 O19 W7 -57.6(19) no
O20 W8 O19 W7 -16.4(6) no
O17 W8 O19 W7 -93.3(6) no
O28 W8 O20 W6 -51.6(22) no
O31 W8 O20 W6 178.6(8) no
O26 W8 O20 W6 75.8(7) no
O17 W8 O20 W6 -14.6(6) no
O19 W8 O20 W6 -91.1(7) no
O28 W8 O20 W7 55.5(22) no
O31 W8 O20 W7 -74.3(8) no
O26 W8 O20 W7 -177.1(8) no
O17 W8 O20 W7 92.4(7) no
O19 W8 O20 W7 16.0(6) no
O25 W6 O20 W8 -75.1(7) no
O23 W6 O20 W8 -177.2(8) no
O22 W6 O20 W8 51.1(21) no
O17 W6 O20 W8 14.8(6) no
O18 W6 O20 W8 91.7(7) no
O25 W6 O20 W7 177.4(6) no
O23 W6 O20 W7 75.3(7) no
O22 W6 O20 W7 -56.4(20) no
O17 W6 O20 W7 -92.7(6) no
O18 W6 O20 W7 -15.9(5) no
O32 W7 O20 W8 73.2(8) no
O30 W7 O20 W8 -57.6(20) no
O24 W7 O20 W8 174.8(8) no
O19 W7 O20 W8 -16.3(6) no
O18 W7 O20 W8 -93.3(7) no
O32 W7 O20 W6 -177.5(6) no
O30 W7 O20 W6 51.7(19) no
O24 W7 O20 W6 -75.9(7) no
O19 W7 O20 W6 93.0(6) no
O18 W7 O20 W6 16.0(5) no
O27 W5 O21 Ir7 -105.1(13) no
O29 W5 O21 Ir7 152.6(13) no
O17 W5 O21 Ir7 -12.4(13) no
O19 W5 O21 Ir7 28.0(28) no
O18 W5 O21 Ir7 62.5(13) no
O22 Ir7 O21 W5 -33.9(13) no
C54 Ir7 O21 W5 165.3(15) no
C50 Ir7 O21 W5 47.7(30) no
C53 Ir7 O21 W5 126.8(14) no
C49 Ir7 O21 W5 -123.1(29) no
O25 W6 O22 Ir7 100.7(14) no
O23 W6 O22 Ir7 -153.8(14) no
O17 W6 O22 Ir7 11.0(14) no
O20 W6 O22 Ir7 -23.6(29) no
O18 W6 O22 Ir7 -62.6(14) no
O21 Ir7 O22 W6 34.4(14) no
C54 Ir7 O22 W6 114.5(27) no
C50 Ir7 O22 W6 -125.5(15) no
C53 Ir7 O22 W6 -52.5(30) no
C49 Ir7 O22 W6 -162.9(15) no
O25 W6 O23 Ir8 -112.1(16) no
O22 W6 O23 Ir8 141.9(16) no
O17 W6 O23 Ir8 14.7(34) no
O20 W6 O23 Ir8 -22.7(17) no
O18 W6 O23 Ir8 52.6(17) no
O24 Ir8 O23 W6 -20.5(16) no
C57 Ir8 O23 W6 -105.8(26) no
C61 Ir8 O23 W6 137.8(18) no
C58 Ir8 O23 W6 67.2(34) no
C62 Ir8 O23 W6 177.0(17) no
O32 W7 O24 Ir8 115.0(15) no
O30 W7 O24 Ir8 -139.2(15) no
O19 W7 O24 Ir8 -10.0(32) no
O18 W7 O24 Ir8 -50.2(15) no
O20 W7 O24 Ir8 24.1(16) no
O23 Ir8 O24 W7 19.0(15) no
C57 Ir8 O24 W7 177.8(17) no
C61 Ir8 O24 W7 -66.3(27) no
C58 Ir8 O24 W7 -143.5(17) no
C62 Ir8 O24 W7 107.4(28) no
O23 W6 O25 Ir9 161.4(13) no
O22 W6 O25 Ir9 -93.0(14) no
O17 W6 O25 Ir9 -3.3(13) no
O20 W6 O25 Ir9 70.4(13) no
O18 W6 O25 Ir9 30.9(27) no
O26 Ir9 O25 W6 -48.0(13) no
C66 Ir9 O25 W6 114.0(15) no
C65 Ir9 O25 W6 152.2(15) no
C70 Ir9 O25 W6 -124.4(26) no
C69 Ir9 O25 W6 44.6(31) no
O28 W8 O26 Ir9 94.8(12) no
O31 W8 O26 Ir9 -162.4(11) no
O20 W8 O26 Ir9 -70.2(12) no
O17 W8 O26 Ir9 3.3(11) no
O19 W8 O26 Ir9 -30.6(24) no
O25 Ir9 O26 W8 47.0(12) no
C66 Ir9 O26 W8 -26.8(35) no
C65 Ir9 O26 W8 134.5(25) no
C70 Ir9 O26 W8 -151.8(13) no
C69 Ir9 O26 W8 -113.6(13) no
O29 W5 O27 Ir10 -131.4(12) no
O21 W5 O27 Ir10 124.9(13) no
O17 W5 O27 Ir10 33.8(13) no
O19 W5 O27 Ir10 -41.7(13) no
O18 W5 O27 Ir10 -8.6(28) no
O28 Ir10 O27 W5 4.8(13) no
C78 Ir10 O27 W5 164.7(14) no
C73 Ir10 O27 W5 94.4(27) no
C77 Ir10 O27 W5 -156.5(14) no
C74 Ir10 O27 W5 -84.6(27) no
O31 W8 O28 Ir10 130.8(14) no
O26 W8 O28 Ir10 -123.9(14) no
O20 W8 O28 Ir10 1.9(30) no
O17 W8 O28 Ir10 -33.3(14) no
O19 W8 O28 Ir10 39.9(14) no
O27 Ir10 O28 W8 -4.4(14) no
C78 Ir10 O28 W8 -86.8(27) no
C73 Ir10 O28 W8 -165.0(15) no
C77 Ir10 O28 W8 78.3(29) no
C74 Ir10 O28 W8 155.9(15) no
O27 W5 O29 Ir11 104.4(13) no
O21 W5 O29 Ir11 -151.4(13) no
O17 W5 O29 Ir11 -24.2(28) no
O19 W5 O29 Ir11 13.4(13) no
O18 W5 O29 Ir11 -61.2(13) no
O30 Ir11 O29 W5 34.2(13) no
C82 Ir11 O29 W5 -126.2(15) no
C85 Ir11 O29 W5 -41.7(28) no
C86 Ir11 O29 W5 124.9(22) no
C81 Ir11 O29 W5 -164.6(14) no
O32 W7 O30 Ir11 -97.9(14) no
O24 W7 O30 Ir11 157.1(13) no
O19 W7 O30 Ir11 -8.2(13) no
O18 W7 O30 Ir11 65.4(13) no
O20 W7 O30 Ir11 31.2(27) no
O29 Ir11 O30 W7 -37.5(13) no
C82 Ir11 O30 W7 46.8(30) no
C85 Ir11 O30 W7 123.4(14) no
C86 Ir11 O30 W7 163.0(14) no
C81 Ir11 O30 W7 -113.6(25) no
O28 W8 O31 Ir12 -99.0(11) no
O26 W8 O31 Ir12 156.5(11) no
O20 W8 O31 Ir12 66.6(11) no
O17 W8 O31 Ir12 25.0(24) no
O19 W8 O31 Ir12 -8.6(11) no
C94 Ir12 O31 W8 160.1(13) no
C89 Ir12 O31 W8 -128.2(37) no
O32 Ir12 O31 W8 -39.5(11) no
C93 Ir12 O31 W8 121.9(13) no
C90 Ir12 O31 W8 40.4(27) no
O30 W7 O32 Ir12 97.9(14) no
O24 W7 O32 Ir12 -156.5(13) no
O19 W7 O32 Ir12 7.9(14) no
O18 W7 O32 Ir12 -24.9(28) no
O20 W7 O32 Ir12 -66.2(14) no
C94 Ir12 O32 W7 119.5(29) no
C89 Ir12 O32 W7 -154.4(16) no
O31 Ir12 O32 W7 41.5(14) no
C93 Ir12 O32 W7 -43.5(34) no
C90 Ir12 O32 W7 -116.1(15) no
O21 Ir7 C49 C50 174.8(23) no
O22 Ir7 C49 C50 87.3(17) no
C54 Ir7 C49 C50 -112.2(18) no
C50 Ir7 C49 C50 0.000(14) no
C53 Ir7 C49 C50 -74.7(18) no
O21 Ir7 C49 C56 -67.1(36) no
O22 Ir7 C49 C56 -154.6(19) no
C54 Ir7 C49 C56 5.9(19) no
C50 Ir7 C49 C56 118.1(27) no
C53 Ir7 C49 C56 43.4(20) no
C56 C49 C50 C51 0.9(42) no
Ir7 C49 C50 C51 105.3(26) no
C56 C49 C50 Ir7 -104.4(24) no
Ir7 C49 C50 Ir7 0.000(10) no
O21 Ir7 C50 C49 -175.6(19) no
O22 Ir7 C50 C49 -95.6(17) no
C54 Ir7 C50 C49 67.5(18) no
C53 Ir7 C50 C49 103.0(18) no
C49 Ir7 C50 C49 0.000(14) no
O21 Ir7 C50 C51 60.6(34) no
O22 Ir7 C50 C51 140.6(19) no
C54 Ir7 C50 C51 -56.3(20) no
C53 Ir7 C50 C51 -20.8(19) no
C49 Ir7 C50 C51 -123.8(28) no
C49 C50 C51 C52 -51.2(38) no
Ir7 C50 C51 C52 33.5(29) no
C50 C51 C52 C53 -29.0(34) no
C51 C52 C53 C54 92.9(33) no
C51 C52 C53 Ir7 12.2(31) no
O21 Ir7 C53 C54 88.0(16) no
O22 Ir7 C53 C54 173.1(20) no
C54 Ir7 C53 C54 0.00(2) no
C50 Ir7 C53 C54 -112.2(17) no
C49 Ir7 C53 C54 -75.8(17) no
O21 Ir7 C53 C52 -155.1(19) no
O22 Ir7 C53 C52 -70.1(32) no
C54 Ir7 C53 C52 116.9(26) no
C50 Ir7 C53 C52 4.7(19) no
C49 Ir7 C53 C52 41.0(20) no
C52 C53 C54 C55 0.1(45) no
Ir7 C53 C54 C55 106.6(30) no
C52 C53 C54 Ir7 -106.5(23) no
Ir7 C53 C54 Ir7 0.000(10) no
O21 Ir7 C54 C53 -94.5(15) no
O22 Ir7 C54 C53 -173.2(20) no
C50 Ir7 C54 C53 67.4(16) no
C53 Ir7 C54 C53 0.000(15) no
C49 Ir7 C54 C53 102.0(17) no
O21 Ir7 C54 C55 145.0(21) no
O22 Ir7 C54 C55 66.3(37) no
C50 Ir7 C54 C55 -53.1(22) no
C53 Ir7 C54 C55 -120.5(29) no
C49 Ir7 C54 C55 -18.6(21) no
C53 C54 C55 C56 -55.9(40) no
Ir7 C54 C55 C56 27.3(32) no
C50 C49 C56 C55 87.2(34) no
Ir7 C49 C56 C55 7.3(31) no
C54 C55 C56 C49 -22.2(37) no
O24 Ir8 C57 C58 92.5(16) no
O23 Ir8 C57 C58 176.7(18) no
C61 Ir8 C57 C58 -67.9(17) no
C58 Ir8 C57 C58 0.00(2) no
C62 Ir8 C57 C58 -104.2(17) no
O24 Ir8 C57 C64 -146.1(21) no
O23 Ir8 C57 C64 -61.9(34) no
C61 Ir8 C57 C64 53.6(22) no
C58 Ir8 C57 C64 121.5(28) no
C62 Ir8 C57 C64 17.3(21) no
C64 C57 C58 C59 -2.1(43) no
Ir8 C57 C58 C59 104.7(25) no
C64 C57 C58 Ir8 -106.8(27) no
Ir8 C57 C58 Ir8 0.00(2) no
O24 Ir8 C58 C57 -89.3(16) no
O23 Ir8 C58 C57 -176.0(22) no
C57 Ir8 C58 C57 0.00(2) no
C61 Ir8 C58 C57 112.1(17) no
C62 Ir8 C58 C57 74.2(17) no
O24 Ir8 C58 C59 150.1(20) no
O23 Ir8 C58 C59 63.4(37) no
C57 Ir8 C58 C59 -120.6(27) no
C61 Ir8 C58 C59 -8.5(20) no
C62 Ir8 C58 C59 -46.4(21) no
C57 C58 C59 C60 -84.2(34) no
Ir8 C58 C59 C60 -3.2(32) no
C58 C59 C60 C61 18.9(38) no
C59 C60 C61 C62 55.7(38) no
C59 C60 C61 Ir8 -26.3(33) no
O24 Ir8 C61 C62 177.0(16) no
O23 Ir8 C61 C62 92.8(15) no
C57 Ir8 C61 C62 -68.1(16) no
C58 Ir8 C61 C62 -103.8(16) no
C62 Ir8 C61 C62 0.0 no
O24 Ir8 C61 C60 -60.9(31) no
O23 Ir8 C61 C60 -145.1(19) no
C57 Ir8 C61 C60 54.0(21) no
C58 Ir8 C61 C60 18.2(19) no
C62 Ir8 C61 C60 122.0(26) no
C60 C61 C62 C63 1.9(40) no
Ir8 C61 C62 C63 105.6(24) no
C60 C61 C62 Ir8 -103.7(25) no
Ir8 C61 C62 Ir8 0.000(1) no
O24 Ir8 C62 C61 -176.3(20) no
O23 Ir8 C62 C61 -89.0(15) no
C57 Ir8 C62 C61 111.9(16) no
C61 Ir8 C62 C61 0.0 no
C58 Ir8 C62 C61 74.5(16) no
O24 Ir8 C62 C63 64.6(35) no
O23 Ir8 C62 C63 151.9(19) no
C57 Ir8 C62 C63 -7.2(20) no
C61 Ir8 C62 C63 -119.1(26) no
C58 Ir8 C62 C63 -44.6(21) no
C61 C62 C63 C64 -84.4(33) no
Ir8 C62 C63 C64 -3.8(31) no
C58 C57 C64 C63 59.8(37) no
Ir8 C57 C64 C63 -23.8(32) no
C62 C63 C64 C57 17.5(37) no
O25 Ir9 C65 C66 -85.0(18) no
O26 Ir9 C65 C66 -170.5(21) no
C66 Ir9 C65 C66 0.000(3) no
C70 Ir9 C65 C66 114.5(20) no
C69 Ir9 C65 C66 76.7(19) no
O25 Ir9 C65 C72 157.5(22) no
O26 Ir9 C65 C72 72.0(35) no
C66 Ir9 C65 C72 -117.5(31) no
C70 Ir9 C65 C72 -3.0(22) no
C69 Ir9 C65 C72 -40.8(23) no
C72 C65 C66 C67 1.5(45) no
Ir9 C65 C66 C67 -104.8(28) no
C72 C65 C66 Ir9 106.3(28) no
Ir9 C65 C66 Ir9 0.000(2) no
O25 Ir9 C66 C65 97.1(18) no
O26 Ir9 C66 C65 169.7(22) no
C65 Ir9 C66 C65 0.000(3) no
C70 Ir9 C66 C65 -66.3(19) no
C69 Ir9 C66 C65 -101.1(19) no
O25 Ir9 C66 C67 -145.4(22) no
O26 Ir9 C66 C67 -72.8(40) no
C65 Ir9 C66 C67 117.5(31) no
C70 Ir9 C66 C67 51.3(23) no
C69 Ir9 C66 C67 16.4(22) no
C65 C66 C67 C68 55.6(41) no
Ir9 C66 C67 C68 -25.6(35) no
C66 C67 C68 C69 21.1(40) no
C67 C68 C69 C70 -88.1(38) no
C67 C68 C69 Ir9 -7.0(34) no
O25 Ir9 C69 C70 -174.1(21) no
O26 Ir9 C69 C70 -83.8(16) no
C66 Ir9 C69 C70 115.1(18) no
C65 Ir9 C69 C70 77.5(17) no
C70 Ir9 C69 C70 0.000(13) no
O25 Ir9 C69 C68 65.4(34) no
O26 Ir9 C69 C68 155.7(20) no
C66 Ir9 C69 C68 -5.4(21) no
C65 Ir9 C69 C68 -42.9(21) no
C70 Ir9 C69 C68 -120.5(28) no
C68 C69 C70 C71 3.2(47) no
Ir9 C69 C70 C71 -101.6(28) no
C68 C69 C70 Ir9 104.8(27) no
Ir9 C69 C70 Ir9 0.000(10) no
O25 Ir9 C70 C69 174.2(20) no
O26 Ir9 C70 C69 99.1(16) no
C66 Ir9 C70 C69 -65.5(17) no
C65 Ir9 C70 C69 -100.4(17) no
C69 Ir9 C70 C69 0.000(13) no
O25 Ir9 C70 C71 -66.3(35) no
O26 Ir9 C70 C71 -141.4(19) no
C66 Ir9 C70 C71 54.0(21) no
C65 Ir9 C70 C71 19.1(20) no
C69 Ir9 C70 C71 119.5(27) no
C69 C70 C71 C72 48.2(40) no
Ir9 C70 C71 C72 -31.9(31) no
C66 C65 C72 C71 -95.3(37) no
Ir9 C65 C72 C71 -14.5(36) no
C70 C71 C72 C65 30.6(39) no
O28 Ir10 C73 C74 -91.1(16) no
O27 Ir10 C73 C74 -179.5(20) no
C78 Ir10 C73 C74 108.9(16) no
C77 Ir10 C73 C74 72.0(16) no
C74 Ir10 C73 C74 0.00(2) no
O28 Ir10 C73 C80 149.4(20) no
O27 Ir10 C73 C80 61.1(35) no
C78 Ir10 C73 C80 -10.5(20) no
C77 Ir10 C73 C80 -47.4(21) no
C74 Ir10 C73 C80 -119.5(28) no
C80 C73 C74 C75 3.9(45) no
Ir10 C73 C74 C75 -100.5(26) no
C80 C73 C74 Ir10 104.3(29) no
Ir10 C73 C74 Ir10 0.000(12) no
O28 Ir10 C74 C73 91.4(16) no
O27 Ir10 C74 C73 179.5(19) no
C78 Ir10 C74 C73 -70.6(16) no
C73 Ir10 C74 C73 0.00(2) no
C77 Ir10 C74 C73 -107.2(16) no
O28 Ir10 C74 C75 -152.4(17) no
O27 Ir10 C74 C75 -64.3(33) no
C78 Ir10 C74 C75 45.7(18) no
C73 Ir10 C74 C75 116.3(25) no
C77 Ir10 C74 C75 9.0(18) no
C73 C74 C75 C76 73.1(36) no
Ir10 C74 C75 C76 -4.1(31) no
C74 C75 C76 C77 -6.4(36) no
C75 C76 C77 C78 -69.5(36) no
C75 C76 C77 Ir10 14.4(29) no
O28 Ir10 C77 C78 -171.8(20) no
O27 Ir10 C77 C78 -90.0(15) no
C78 Ir10 C77 C78 0.000(3) no
C73 Ir10 C77 C78 71.7(16) no
C74 Ir10 C77 C78 108.8(16) no
O28 Ir10 C77 C76 65.8(34) no
O27 Ir10 C77 C76 147.6(19) no
C78 Ir10 C77 C76 -122.4(27) no
C73 Ir10 C77 C76 -50.7(20) no
C74 Ir10 C77 C76 -13.6(19) no
C76 C77 C78 C79 3.4(44) no
Ir10 C77 C78 C79 -104.3(26) no
C76 C77 C78 Ir10 107.7(27) no
Ir10 C77 C78 Ir10 0.000(2) no
O28 Ir10 C78 C77 172.4(19) no
O27 Ir10 C78 C77 90.8(15) no
C73 Ir10 C78 C77 -107.5(16) no
C77 Ir10 C78 C77 0.000(3) no
C74 Ir10 C78 C77 -70.8(16) no
O28 Ir10 C78 C79 -67.9(31) no
O27 Ir10 C78 C79 -149.5(18) no
C73 Ir10 C78 C79 12.2(18) no
C77 Ir10 C78 C79 119.7(25) no
C74 Ir10 C78 C79 48.9(19) no
C77 C78 C79 C80 69.3(36) no
Ir10 C78 C79 C80 -11.8(31) no
C78 C79 C80 C73 3.1(40) no
C74 C73 C80 C79 -74.1(39) no
Ir10 C73 C80 C79 7.1(34) no
O29 Ir11 C81 C82 94.5(16) no
O30 Ir11 C81 C82 169.5(19) no
C82 Ir11 C81 C82 0.000(7) no
C85 Ir11 C81 C82 -68.8(16) no
C86 Ir11 C81 C82 -104.8(16) no
O29 Ir11 C81 C88 -141.8(18) no
O30 Ir11 C81 C88 -66.8(32) no
C82 Ir11 C81 C88 123.7(26) no
C85 Ir11 C81 C88 54.9(19) no
C86 Ir11 C81 C88 18.9(18) no
C88 C81 C82 C83 8.2(44) no
Ir11 C81 C82 C83 107.3(24) no
C88 C81 C82 Ir11 -99.1(28) no
Ir11 C81 C82 Ir11 0.000(5) no
O29 Ir11 C82 C81 -87.0(15) no
O30 Ir11 C82 C81 -169.7(19) no
C85 Ir11 C82 C81 112.7(16) no
C86 Ir11 C82 C81 73.7(16) no
C81 Ir11 C82 C81 0.000(7) no
O29 Ir11 C82 C83 155.7(19) no
O30 Ir11 C82 C83 73.1(32) no
C85 Ir11 C82 C83 -4.5(19) no
C86 Ir11 C82 C83 -43.5(20) no
C81 Ir11 C82 C83 -117.2(26) no
C81 C82 C83 C84 -90.1(32) no
Ir11 C82 C83 C84 -6.5(29) no
C82 C83 C84 C85 18.5(31) no
C83 C84 C85 C86 59.4(29) no
C83 C84 C85 Ir11 -22.2(26) no
O29 Ir11 C85 C86 172.8(18) no
O30 Ir11 C85 C86 98.0(14) no
C82 Ir11 C85 C86 -101.2(16) no
C86 Ir11 C85 C86 0.00(2) no
C81 Ir11 C85 C86 -65.7(15) no
O29 Ir11 C85 C84 -71.2(30) no
O30 Ir11 C85 C84 -146.0(17) no
C82 Ir11 C85 C84 14.8(18) no
C86 Ir11 C85 C84 116.0(24) no
C81 Ir11 C85 C84 50.4(18) no
C84 C85 C86 C87 -4.2(35) no
Ir11 C85 C86 C87 101.9(22) no
C84 C85 C86 Ir11 -106.1(20) no
Ir11 C85 C86 Ir11 0.000(13) no
O29 Ir11 C86 C85 -173.0(18) no
O30 Ir11 C86 C85 -84.3(14) no
C82 Ir11 C86 C85 78.0(15) no
C85 Ir11 C86 C85 0.00(2) no
C81 Ir11 C86 C85 115.1(15) no
O29 Ir11 C86 C87 66.4(29) no
O30 Ir11 C86 C87 155.1(16) no
C82 Ir11 C86 C87 -42.6(18) no
C85 Ir11 C86 C87 -120.6(23) no
C81 Ir11 C86 C87 -5.6(17) no
C85 C86 C87 C88 -87.7(30) no
Ir11 C86 C87 C88 -9.7(27) no
C86 C87 C88 C81 26.5(32) no
C82 C81 C88 C87 47.4(39) no
Ir11 C81 C88 C87 -30.3(27) no
C94 Ir12 C89 C90 -114.4(20) no
O32 Ir12 C89 C90 85.8(18) no
O31 Ir12 C89 C90 173.0(29) no
C93 Ir12 C89 C90 -76.8(20) no
C90 Ir12 C89 C90 0.000(2) no
C94 Ir12 C89 C96 7.6(24) no
O32 Ir12 C89 C96 -152.2(23) no
O31 Ir12 C89 C96 -65.0(48) no
C93 Ir12 C89 C96 45.2(25) no
C90 Ir12 C89 C96 122.0(33) no
C96 C89 C90 C91 -7.0(47) no
Ir12 C89 C90 C91 103.9(26) no
C96 C89 C90 Ir12 -110.9(32) no
Ir12 C89 C90 Ir12 0.0 no
C94 Ir12 C90 C89 66.8(21) no
C89 Ir12 C90 C89 0.000(3) no
O32 Ir12 C90 C89 -96.4(19) no
O31 Ir12 C90 C89 -175.0(20) no
C93 Ir12 C90 C89 101.4(21) no
C94 Ir12 C90 C91 -49.4(23) no
C89 Ir12 C90 C91 -116.2(31) no
O32 Ir12 C90 C91 147.4(21) no
O31 Ir12 C90 C91 68.8(34) no
C93 Ir12 C90 C91 -14.7(22) no
C89 C90 C91 C92 -56.0(40) no
Ir12 C90 C91 C92 20.7(34) no
C90 C91 C92 C93 -16.1(40) no
C91 C92 C93 C94 79.2(43) no
C91 C92 C93 Ir12 3.7(34) no
C94 Ir12 C93 C94 0.000(9) no
C89 Ir12 C93 C94 -77.9(20) no
O32 Ir12 C93 C94 170.7(23) no
O31 Ir12 C93 C94 87.2(19) no
C90 Ir12 C93 C94 -115.4(20) no
C94 Ir12 C93 C92 121.1(30) no
C89 Ir12 C93 C92 43.3(22) no
O32 Ir12 C93 C92 -68.2(37) no
O31 Ir12 C93 C92 -151.7(20) no
C90 Ir12 C93 C92 5.7(21) no
C92 C93 C94 C95 10.5(53) no
Ir12 C93 C94 C95 110.3(33) no
C92 C93 C94 Ir12 -99.8(31) no
Ir12 C93 C94 Ir12 0.000(6) no
C89 Ir12 C94 C93 100.6(20) no
O32 Ir12 C94 C93 -171.3(21) no
O31 Ir12 C94 C93 -94.5(18) no
C93 Ir12 C94 C93 0.000(8) no
C90 Ir12 C94 C93 65.6(19) no
C89 Ir12 C94 C95 -17.3(25) no
O32 Ir12 C94 C95 70.7(40) no
O31 Ir12 C94 C95 147.6(24) no
C93 Ir12 C94 C95 -117.9(33) no
C90 Ir12 C94 C95 -52.4(26) no
C93 C94 C95 C96 -64.5(43) no
Ir12 C94 C95 C96 22.7(37) no
C90 C89 C96 C95 92.1(41) no
Ir12 C89 C96 C95 3.5(38) no
C94 C95 C96 C89 -16.2(42) no
C105 N1 C101 C102 -168.2(24) no
C113 N1 C101 C102 -47.4(32) no
C109 N1 C101 C102 70.1(30) no
N1 C101 C102 C103 176.8(23) no
C101 C102 C103 C104 -64.1(38) no
C101 N1 C105 C106 -53.9(32) no
C113 N1 C105 C106 -176.9(25) no
C109 N1 C105 C106 64.3(32) no
N1 C105 C106 C107 -179.2(25) no
C105 C106 C107 C108 -168.7(29) no
C105 N1 C109 C110 55.6(30) no
C101 N1 C109 C110 175.9(22) no
C113 N1 C109 C110 -63.6(28) no
N1 C109 C110 C111 168.8(23) no
C109 C110 C111 C112 -176.4(25) no
C105 N1 C113 C114 64.9(32) no
C101 N1 C113 C114 -56.8(31) no
C109 N1 C113 C114 -173.5(24) no
N1 C113 C114 C115 175.0(25) no
C113 C114 C115 C116 170.1(28) no
C125 N2 C117 C118 179.1(22) no
C129 N2 C117 C118 56.0(28) no
C121 N2 C117 C118 -59.6(27) no
N2 C117 C118 C119 171.2(24) no
C117 C118 C119 C120 60.4(40) no
C125 N2 C121 C122 64.4(27) no
C117 N2 C121 C122 -54.0(26) no
C129 N2 C121 C122 -174.3(21) no
N2 C121 C122 C123 173.1(20) no
C121 C122 C123 C124 -176.9(22) no
C117 N2 C125 C126 -176.0(22) no
C129 N2 C125 C126 -52.9(29) no
C121 N2 C125 C126 63.9(28) no
N2 C125 C126 C127 179.8(21) no
C125 C126 C127 C128 -60.9(32) no
C125 N2 C129 C130 -59.2(27) no
C117 N2 C129 C130 60.9(26) no
C121 N2 C129 C130 179.7(21) no
N2 C129 C130 C131 -176.3(20) no
C129 C130 C131 C132 177.1(22) no
C137 N3 C133 C134 61.4(44) no
C141 N3 C133 C134 179.4(34) no
C145 N3 C133 C134 -51.6(47) no
N3 C133 C134 C135 115.1(45) no
C133 C134 C135 C136 171.5(54) no
C141 N3 C137 C138 -48.6(56) no
C133 N3 C137 C138 65.6(48) no
C145 N3 C137 C138 -175.3(32) no
N3 C137 C138 C139 177.3(39) no
C137 C138 C139 C140 49.7(68) no
C137 N3 C141 C142 -57.6(47) no
C133 N3 C141 C142 -172.4(29) no
C145 N3 C141 C142 61.3(49) no
N3 C141 C142 C143 -155.4(32) no
C141 C142 C143 C144 80.1(38) no
C137 N3 C145 C146 -175.7(35) no
C141 N3 C145 C146 61.5(52) no
C133 N3 C145 C146 -61.1(47) no
N3 C145 C146 C147 175.3(34) no
C145 C146 C147 C148 -176.8(32) no
C157 N4 C149 C150 -66.5(56) no
C161 N4 C149 C150 70.8(53) no
C153 N4 C149 C150 174.6(39) no
N4 C149 C150 C151 177.9(38) no
C149 C150 C151 C152 80.1(55) no
C157 N4 C153 C154 67.0(62) no
C161 N4 C153 C154 -62.5(58) no
C149 N4 C153 C154 -173.4(44) no
N4 C153 C154 C155 -173.7(52) no
C153 C154 C155 C156 -64.6(79) no
C161 N4 C157 C158 170.1(52) no
C153 N4 C157 C158 51.8(71) no
C149 N4 C157 C158 -58.2(68) no
N4 C157 C158 C159 -115.8(69) no
C157 C158 C159 C160 158.4(59) no
C157 N4 C161 C162 -174.3(70) no
C153 N4 C161 C162 -50.0(83) no
C149 N4 C161 C162 52.0(85) no
N4 C161 C162 C163 161.5(63) no
C161 C162 C163 C164 -151.6(79) no
